data_7001506
loop_
_publ_author_name
'Bender, Robert'
'Okio, Coco'
'Welter, Richard'
'Braunstein, Pierre'

_publ_section_title
;
 Di- and trinuclear phosphido-bridged platinum complexes. Crystal
 structures of [Pt{CH2=CHC(O)OMe}(PPh3)2],
 trans-[Pt2(\m-PPh2)2I2(PPh3)2] and
 cis,cis,cis-[Pt3(\m-I)2(\m-PPh2)2Cl0.5I1.5(PPh3)2]
;
_journal_issue 25
_journal_name_full 'Dalton Transactions'
_journal_page_first 4901
_journal_page_last 4907
_journal_paper_doi 10.1039/b901563a
_journal_year 2009
_chemical_formula_moiety 'C120 H100 Cl I7 P8 Pt6, 3(C H2 Cl2), C6 H5 Cl'
_chemical_formula_sum 'C129 H111 Cl8 I7 P8 Pt6'
_chemical_formula_weight 4251.38
_chemical_name_systematic
;
?
;
_space_group_IT_number 2
_symmetry_cell_setting triclinic
_symmetry_space_group_name_Hall '-P 1'
_symmetry_space_group_name_H-M 'P -1'
_atom_sites_solution_hydrogens geom
_atom_sites_solution_primary direct
_atom_sites_solution_secondary difmap
_audit_creation_method SHELXL-97
_cell_angle_alpha 82.66(5)
_cell_angle_beta 74.61(5)
_cell_angle_gamma 81.38(5)
_cell_formula_units_Z 2
_cell_length_a 17.028(2)
_cell_length_b 18.333(2)
_cell_length_c 22.087(2)
_cell_measurement_reflns_used 77372
_cell_measurement_temperature 173(2)
_cell_measurement_theta_max 30.034
_cell_measurement_theta_min 0.998
_cell_volume 6545(2)
_computing_cell_refinement 'Denzo (Nonius B.V., 1998)'
_computing_data_collection 'Collect (Nonius B.V., 1998)'
_computing_data_reduction 'Denzo (Nonius B.V., 1998)'
_computing_molecular_graphics 'PLATON 98 (Spek, 1998)'
_computing_publication_material 'SHELXL-97 (Sheldrick, 1997)'
_computing_structure_refinement 'SHELXL-97 (Sheldrick, 1997)'
_computing_structure_solution 'SHELXS-97 (Sheldrick, 1997)'
_diffrn_ambient_temperature 173(2)
_diffrn_measured_fraction_theta_full 0.997
_diffrn_measured_fraction_theta_max 0.997
_diffrn_measurement_device_type KappaCCD
_diffrn_measurement_method '\p scans'
_diffrn_radiation_monochromator graphite
_diffrn_radiation_source 'fine-focus sealed tube'
_diffrn_radiation_type MoK\a
_diffrn_radiation_wavelength 0.71070
_diffrn_reflns_av_R_equivalents 0.0000
_diffrn_reflns_av_sigmaI/netI 0.1203
_diffrn_reflns_limit_h_max 22
_diffrn_reflns_limit_h_min -21
_diffrn_reflns_limit_k_max 24
_diffrn_reflns_limit_k_min -23
_diffrn_reflns_limit_l_max 29
_diffrn_reflns_limit_l_min 0
_diffrn_reflns_number 31118
_diffrn_reflns_theta_full 27.88
_diffrn_reflns_theta_max 27.88
_diffrn_reflns_theta_min 1.13
_exptl_absorpt_coefficient_mu 8.348
_exptl_absorpt_correction_type none
_exptl_crystal_colour red
_exptl_crystal_density_diffrn 2.157
_exptl_crystal_density_method 'not measured'
_exptl_crystal_description prism
_exptl_crystal_F_000 3960
_exptl_crystal_size_max 0.10
_exptl_crystal_size_mid 0.08
_exptl_crystal_size_min 0.08
_refine_diff_density_max 4.001
_refine_diff_density_min -6.132
_refine_diff_density_rms 0.508
_refine_ls_extinction_method none
_refine_ls_goodness_of_fit_ref 1.149
_refine_ls_hydrogen_treatment constr
_refine_ls_matrix_type full
_refine_ls_number_parameters 1360
_refine_ls_number_reflns 31118
_refine_ls_number_restraints 3
_refine_ls_restrained_S_all 1.149
_refine_ls_R_factor_all 0.1149
_refine_ls_R_factor_gt 0.0768
_refine_ls_shift/su_max 0.001
_refine_ls_shift/su_mean 0.000
_refine_ls_structure_factor_coef Fsqd
_refine_ls_weighting_details 'calc w=1/[\s^2^(Fo^2^)+(0.0900P)^2^+48.0000P] where P=(Fo^2^+2Fc^2^)/3'
_refine_ls_weighting_scheme calc
_refine_ls_wR_factor_gt 0.2078
_refine_ls_wR_factor_ref 0.2310
_reflns_number_gt 20399
_reflns_number_total 31118
_reflns_threshold_expression >2sigma(I)
_cod_data_source_file b901563a.txt
_cod_data_source_block pt3x4
_cod_original_cell_volume 6544.6(21)
_cod_database_code 7001506

loop_
_symmetry_equiv_pos_as_xyz
'x, y, z'
'-x, -y, -z'

loop_
_atom_site_label
_atom_site_type_symbol
_atom_site_fract_x
_atom_site_fract_y
_atom_site_fract_z
_atom_site_U_iso_or_equiv
_atom_site_adp_type
_atom_site_occupancy
_atom_site_symmetry_multiplicity
_atom_site_calc_flag
_atom_site_refinement_flags
_atom_site_disorder_assembly
_atom_site_disorder_group
Pt1 Pt -0.16702(3) 0.31973(3) 0.76343(3) 0.03134(14) Uani 1 1 d . . .
Pt2 Pt 0.02861(3) 0.23668(3) 0.73624(2) 0.02898(13) Uani 1 1 d . . .
Pt3 Pt 0.21089(3) 0.14296(3) 0.69962(2) 0.02560(12) Uani 1 1 d . . .
Pt4 Pt -0.18296(3) -0.15631(3) 0.79279(2) 0.02658(13) Uani 1 1 d . . .
Pt5 Pt 0.00638(3) -0.26929(3) 0.75816(2) 0.02690(13) Uani 1 1 d . . .
Pt6 Pt 0.20119(3) -0.36123(3) 0.72820(2) 0.02893(13) Uani 1 1 d . . .
I1 I -0.08666(8) 0.22900(8) 0.67642(6) 0.0601(3) Uani 1 1 d . . .
I2 I 0.14144(8) 0.24449(7) 0.62503(5) 0.0522(3) Uani 1 1 d . . .
I3 I -0.22492(13) 0.40420(14) 0.67735(11) 0.1093(7) Uani 1 1 d . . .
I4 I -0.06964(6) -0.19369(6) 0.85689(5) 0.0404(2) Uani 1 1 d . . .
I5 I 0.07966(7) -0.36800(6) 0.83327(4) 0.0452(3) Uani 1 1 d . . .
I6 I 0.30356(12) -0.37630(11) 0.79950(9) 0.0891(5) Uani 1 1 d . . .
X1A I 0.25287(19) 0.07035(18) 0.60993(15) 0.0693(7) Uiso 0.30 1 d P . .
X1B Cl 0.25287(19) 0.07035(18) 0.60993(15) 0.0693(7) Uiso 0.70 1 d P . .
X2A I -0.28302(17) -0.14386(16) 0.89972(13) 0.1032(8) Uiso 0.70 1 d P . .
X2B Cl -0.28302(17) -0.14386(16) 0.89972(13) 0.1032(8) Uiso 0.30 1 d P . .
P1 P -0.2602(2) 0.3829(2) 0.83586(19) 0.0378(9) Uani 1 1 d . . .
P2 P -0.0806(2) 0.25315(19) 0.81931(17) 0.0291(7) Uani 1 1 d . . .
P3 P 0.1406(2) 0.21698(19) 0.77589(15) 0.0267(7) Uani 1 1 d . . .
P4 P 0.2936(2) 0.0659(2) 0.74948(15) 0.0264(7) Uani 1 1 d . . .
P5 P -0.2840(2) -0.1076(2) 0.74511(16) 0.0283(7) Uani 1 1 d . . .
P6 P -0.0782(2) -0.18888(19) 0.70880(15) 0.0265(7) Uani 1 1 d . . .
P7 P 0.0919(2) -0.3375(2) 0.68284(16) 0.0308(8) Uani 1 1 d . . .
P8 P 0.3029(2) -0.3594(2) 0.63940(17) 0.0307(7) Uani 1 1 d . . .
C1 C -0.3605(11) 0.3841(10) 0.8180(9) 0.055(5) Uani 1 1 d . . .
C2 C -0.4179(11) 0.4513(14) 0.8203(10) 0.079(8) Uani 1 1 d . . .
H2 H -0.4055 0.4965 0.8302 0.094 Uiso 1 1 calc . . .
C3 C -0.4915(14) 0.4456(18) 0.8071(14) 0.091(9) Uani 1 1 d . . .
H3 H -0.5287 0.4897 0.8067 0.110 Uiso 1 1 calc . . .
C4 C -0.5127(16) 0.391(3) 0.7963(14) 0.127(15) Uani 1 1 d . . .
H4 H -0.5675 0.3909 0.7936 0.152 Uiso 1 1 calc . . .
C5 C -0.4553(13) 0.3230(16) 0.7871(11) 0.080(7) Uani 1 1 d . . .
H5 H -0.4691 0.2810 0.7729 0.095 Uiso 1 1 calc . . .
C6 C -0.3807(10) 0.3225(11) 0.7997(10) 0.058(5) Uani 1 1 d . . .
H6 H -0.3426 0.2788 0.7956 0.069 Uiso 1 1 calc . . .
C7 C -0.2811(8) 0.3450(8) 0.9155(7) 0.037(3) Uani 1 1 d D . .
C8 C -0.3339(13) 0.2944(11) 0.9400(8) 0.077(6) Uani 1 1 d D . .
H8 H -0.3605 0.2797 0.9116 0.093 Uiso 1 1 calc . . .
C9 C -0.3536(16) 0.2621(15) 0.9996(9) 0.106(11) Uani 1 1 d D . .
H9 H -0.3918 0.2267 1.0118 0.128 Uiso 1 1 calc . . .
C10 C -0.3170(16) 0.2820(13) 1.0411(9) 0.087(8) Uani 1 1 d D . .
H10 H -0.3299 0.2609 1.0836 0.104 Uiso 1 1 calc . . .
C11 C -0.2566(14) 0.3367(14) 1.0208(10) 0.074(6) Uani 1 1 d . . .
H11 H -0.2280 0.3508 1.0482 0.089 Uiso 1 1 calc . . .
C12 C -0.2456(11) 0.3657(11) 0.9575(9) 0.061(6) Uani 1 1 d . . .
H12 H -0.2102 0.4032 0.9429 0.073 Uiso 1 1 calc . . .
C13 C -0.2457(10) 0.4782(9) 0.8387(7) 0.041(4) Uani 1 1 d . . .
C14 C -0.1788(10) 0.5079(9) 0.7935(8) 0.046(4) Uani 1 1 d . . .
H14 H -0.1458 0.4793 0.7609 0.055 Uiso 1 1 calc . . .
C15 C -0.1621(11) 0.5786(9) 0.7973(9) 0.054(5) Uani 1 1 d . . .
H15 H -0.1174 0.5986 0.7675 0.065 Uiso 1 1 calc . . .
C16 C -0.2092(15) 0.6188(10) 0.8434(10) 0.066(6) Uani 1 1 d . . .
H16 H -0.1969 0.6669 0.8466 0.079 Uiso 1 1 calc . . .
C17 C -0.2756(14) 0.5907(12) 0.8865(9) 0.065(6) Uani 1 1 d . . .
H17 H -0.3100 0.6200 0.9181 0.079 Uiso 1 1 calc . . .
C18 C -0.2910(12) 0.5213(10) 0.8831(9) 0.059(5) Uani 1 1 d . . .
H18 H -0.3359 0.5023 0.9134 0.070 Uiso 1 1 calc . . .
C19 C -0.1172(10) 0.1660(9) 0.8599(8) 0.041(4) Uani 1 1 d . . .
C20 C -0.1718(11) 0.1627(9) 0.9192(8) 0.048(4) Uani 1 1 d . . .
H20 H -0.1905 0.2061 0.9409 0.058 Uiso 1 1 calc . . .
C21 C -0.1983(13) 0.0963(11) 0.9460(10) 0.062(5) Uani 1 1 d . . .
H21 H -0.2351 0.0937 0.9868 0.074 Uiso 1 1 calc . . .
C22 C -0.1732(16) 0.0353(14) 0.9158(15) 0.087(9) Uani 1 1 d . . .
H22 H -0.1918 -0.0101 0.9360 0.105 Uiso 1 1 calc . . .
C23 C -0.1232(14) 0.0359(11) 0.8588(13) 0.071(6) Uani 1 1 d . . .
H23 H -0.1079 -0.0083 0.8381 0.085 Uiso 1 1 calc . . .
C24 C -0.0934(10) 0.1006(9) 0.8295(9) 0.049(4) Uani 1 1 d . . .
H24 H -0.0568 0.1010 0.7887 0.059 Uiso 1 1 calc . . .
C25 C -0.0613(9) 0.3032(9) 0.8782(6) 0.035(3) Uani 1 1 d . . .
C26 C -0.0496(10) 0.2717(9) 0.9354(8) 0.043(4) Uani 1 1 d . . .
H26 H -0.0524 0.2202 0.9462 0.052 Uiso 1 1 calc . . .
C27 C -0.0334(12) 0.3146(11) 0.9784(9) 0.054(5) Uani 1 1 d . . .
H27 H -0.0241 0.2924 1.0176 0.065 Uiso 1 1 calc . . .
C28 C -0.0314(12) 0.3919(14) 0.9616(9) 0.070(6) Uani 1 1 d . . .
H28 H -0.0236 0.4220 0.9909 0.084 Uiso 1 1 calc . . .
C29 C -0.0404(11) 0.4240(9) 0.9039(10) 0.053(5) Uani 1 1 d . . .
H29 H -0.0366 0.4753 0.8923 0.064 Uiso 1 1 calc . . .
C30 C -0.0553(10) 0.3794(9) 0.8628(8) 0.041(3) Uani 1 1 d . . .
H30 H -0.0617 0.4012 0.8227 0.049 Uiso 1 1 calc . . .
C31 C 0.1216(8) 0.1751(7) 0.8576(7) 0.031(3) Uani 1 1 d . . .
C32 C 0.0754(9) 0.1155(8) 0.8724(7) 0.034(3) Uani 1 1 d . . .
H32 H 0.0557 0.0994 0.8406 0.041 Uiso 1 1 calc . . .
C33 C 0.0576(10) 0.0791(9) 0.9332(8) 0.044(4) Uani 1 1 d . . .
H33 H 0.0265 0.0383 0.9422 0.052 Uiso 1 1 calc . . .
C34 C 0.0843(11) 0.1016(10) 0.9793(7) 0.049(4) Uani 1 1 d . . .
H34 H 0.0701 0.0788 1.0212 0.059 Uiso 1 1 calc . . .
C35 C 0.1314(10) 0.1572(11) 0.9645(8) 0.052(5) Uani 1 1 d . . .
H35 H 0.1514 0.1719 0.9968 0.062 Uiso 1 1 calc . . .
C36 C 0.1526(10) 0.1945(9) 0.9042(7) 0.041(4) Uani 1 1 d . . .
H36 H 0.1876 0.2323 0.8955 0.049 Uiso 1 1 calc . . .
C37 C 0.1893(8) 0.3005(8) 0.7734(7) 0.034(3) Uani 1 1 d . . .
C38 C 0.2608(10) 0.3131(9) 0.7253(7) 0.040(3) Uani 1 1 d . . .
H38 H 0.2830 0.2786 0.6947 0.049 Uiso 1 1 calc . . .
C39 C 0.2975(10) 0.3737(10) 0.7228(8) 0.049(4) Uani 1 1 d . . .
H39 H 0.3451 0.3818 0.6900 0.059 Uiso 1 1 calc . . .
C40 C 0.2677(12) 0.4244(10) 0.7667(10) 0.056(5) Uani 1 1 d . . .
H40 H 0.2950 0.4664 0.7652 0.067 Uiso 1 1 calc . . .
C41 C 0.1968(12) 0.4126(10) 0.8133(9) 0.052(4) Uani 1 1 d . . .
H41 H 0.1744 0.4480 0.8430 0.063 Uiso 1 1 calc . . .
C42 C 0.1589(10) 0.3522(9) 0.8173(8) 0.042(4) Uani 1 1 d . . .
H42 H 0.1112 0.3450 0.8502 0.050 Uiso 1 1 calc . . .
C43 C 0.3142(8) 0.0977(8) 0.8173(6) 0.029(3) Uani 1 1 d . . .
C44 C 0.3089(10) 0.0536(9) 0.8746(7) 0.042(4) Uani 1 1 d . . .
H44 H 0.2913 0.0061 0.8784 0.050 Uiso 1 1 calc . . .
C45 C 0.3277(10) 0.0759(11) 0.9250(7) 0.048(4) Uani 1 1 d . . .
H45 H 0.3229 0.0449 0.9634 0.057 Uiso 1 1 calc . . .
C46 C 0.3547(10) 0.1468(12) 0.9185(7) 0.051(5) Uani 1 1 d . . .
H46 H 0.3698 0.1630 0.9526 0.061 Uiso 1 1 calc . . .
C47 C 0.3593(9) 0.1928(10) 0.8625(9) 0.046(4) Uani 1 1 d . . .
H47 H 0.3754 0.2409 0.8585 0.056 Uiso 1 1 calc . . .
C48 C 0.3396(9) 0.1661(9) 0.8121(7) 0.038(3) Uani 1 1 d . . .
H48 H 0.3440 0.1964 0.7734 0.045 Uiso 1 1 calc . . .
C49 C 0.2584(9) -0.0250(8) 0.7752(6) 0.032(3) Uani 1 1 d . . .
C50 C 0.1753(10) -0.0333(9) 0.7874(7) 0.042(4) Uani 1 1 d . . .
H50 H 0.1370 0.0079 0.7798 0.051 Uiso 1 1 calc . . .
C51 C 0.1493(11) -0.1007(12) 0.8102(7) 0.055(5) Uani 1 1 d . . .
H51 H 0.0922 -0.1046 0.8197 0.066 Uiso 1 1 calc . . .
C52 C 0.2019(13) -0.1634(10) 0.8202(9) 0.057(5) Uani 1 1 d . . .
H52 H 0.1837 -0.2107 0.8336 0.068 Uiso 1 1 calc . . .
C53 C 0.2811(14) -0.1525(10) 0.8095(9) 0.059(5) Uani 1 1 d . . .
H53 H 0.3184 -0.1942 0.8180 0.071 Uiso 1 1 calc . . .
C54 C 0.3129(10) -0.0872(9) 0.7877(7) 0.041(4) Uani 1 1 d . . .
H54 H 0.3697 -0.0839 0.7812 0.050 Uiso 1 1 calc . . .
C55 C 0.3951(9) 0.0453(8) 0.6952(7) 0.034(3) Uani 1 1 d . . .
C56 C 0.4106(9) -0.0145(8) 0.6555(7) 0.037(3) Uani 1 1 d . . .
H56 H 0.3701 -0.0464 0.6593 0.044 Uiso 1 1 calc . . .
C57 C 0.4837(10) -0.0244(9) 0.6129(8) 0.041(4) Uani 1 1 d . . .
H57 H 0.4933 -0.0644 0.5874 0.049 Uiso 1 1 calc . . .
C58 C 0.5439(10) 0.0188(9) 0.6041(7) 0.043(4) Uani 1 1 d . . .
H58 H 0.5936 0.0099 0.5726 0.051 Uiso 1 1 calc . . .
C59 C 0.5322(9) 0.0757(9) 0.6413(8) 0.045(4) Uani 1 1 d . . .
H59 H 0.5754 0.1046 0.6376 0.054 Uiso 1 1 calc . . .
C60 C 0.4552(10) 0.0917(9) 0.6857(7) 0.040(3) Uani 1 1 d . . .
H60 H 0.4453 0.1340 0.7086 0.048 Uiso 1 1 calc . . .
C61 C -0.3342(9) -0.0225(8) 0.7821(6) 0.031(3) Uani 1 1 d . . .
C62 C -0.2871(9) 0.0197(9) 0.7997(8) 0.041(4) Uani 1 1 d . . .
H62 H -0.2307 0.0027 0.7963 0.049 Uiso 1 1 calc . . .
C63 C -0.3208(11) 0.0892(10) 0.8231(8) 0.049(4) Uani 1 1 d . . .
H63 H -0.2862 0.1201 0.8323 0.059 Uiso 1 1 calc . . .
C64 C -0.4009(12) 0.1111(11) 0.8323(8) 0.056(5) Uani 1 1 d . . .
H64 H -0.4245 0.1562 0.8504 0.067 Uiso 1 1 calc . . .
C65 C -0.4515(10) 0.0654(10) 0.8142(8) 0.048(4) Uani 1 1 d . . .
H65 H -0.5088 0.0802 0.8206 0.058 Uiso 1 1 calc . . .
C66 C -0.4160(9) -0.0014(9) 0.7869(8) 0.041(4) Uani 1 1 d . . .
H66 H -0.4478 -0.0306 0.7725 0.050 Uiso 1 1 calc . . .
C67 C -0.3624(9) -0.1688(8) 0.7555(7) 0.036(3) Uani 1 1 d . . .
C68 C -0.4225(9) -0.1525(8) 0.7207(7) 0.035(3) Uani 1 1 d . . .
H68 H -0.4213 -0.1104 0.6907 0.042 Uiso 1 1 calc . . .
C69 C -0.4842(11) -0.1994(11) 0.7310(9) 0.054(4) Uani 1 1 d . . .
H69 H -0.5252 -0.1885 0.7081 0.065 Uiso 1 1 calc . . .
C70 C -0.4854(11) -0.2597(10) 0.7730(9) 0.053(4) Uani 1 1 d . . .
H70 H -0.5272 -0.2908 0.7792 0.064 Uiso 1 1 calc . . .
C71 C -0.4255(12) -0.2773(10) 0.8081(10) 0.058(5) Uani 1 1 d . . .
H71 H -0.4268 -0.3200 0.8374 0.069 Uiso 1 1 calc . . .
C72 C -0.3646(10) -0.2310(8) 0.7990(7) 0.040(4) Uani 1 1 d . . .
H72 H -0.3245 -0.2420 0.8227 0.048 Uiso 1 1 calc . . .
C73 C -0.2605(8) -0.0747(8) 0.6620(6) 0.030(3) Uani 1 1 d . . .
C74 C -0.2569(10) -0.1213(9) 0.6160(7) 0.039(3) Uani 1 1 d . . .
H74 H -0.2677 -0.1711 0.6284 0.046 Uiso 1 1 calc . . .
C75 C -0.2368(9) -0.0953(9) 0.5496(7) 0.039(3) Uani 1 1 d . . .
H75 H -0.2314 -0.1275 0.5179 0.046 Uiso 1 1 calc . . .
C76 C -0.2259(9) -0.0212(9) 0.5348(7) 0.040(4) Uani 1 1 d . . .
H76 H -0.2133 -0.0023 0.4917 0.048 Uiso 1 1 calc . . .
C77 C -0.2328(9) 0.0268(8) 0.5808(7) 0.039(4) Uani 1 1 d . . .
H77 H -0.2242 0.0772 0.5688 0.047 Uiso 1 1 calc . . .
C78 C -0.2528(9) 0.0000(8) 0.6453(7) 0.036(3) Uani 1 1 d . . .
H78 H -0.2608 0.0328 0.6769 0.043 Uiso 1 1 calc . . .
C79 C -0.1125(9) -0.2339(8) 0.6528(7) 0.034(3) Uani 1 1 d . . .
C80 C -0.1734(10) -0.2804(8) 0.6779(7) 0.040(3) Uani 1 1 d . . .
H80 H -0.1948 -0.2858 0.7224 0.048 Uiso 1 1 calc . . .
C81 C -0.2043(12) -0.3195(10) 0.6407(10) 0.059(5) Uani 1 1 d . . .
H81 H -0.2475 -0.3490 0.6588 0.071 Uiso 1 1 calc . . .
C82 C -0.1677(13) -0.3128(10) 0.5739(9) 0.055(5) Uani 1 1 d . . .
H82 H -0.1848 -0.3395 0.5465 0.066 Uiso 1 1 calc . . .
C83 C -0.1068(11) -0.2665(10) 0.5502(8) 0.046(4) Uani 1 1 d . . .
H83 H -0.0843 -0.2602 0.5059 0.055 Uiso 1 1 calc . . .
C84 C -0.0781(9) -0.2296(8) 0.5883(7) 0.037(3) Uani 1 1 d . . .
H84 H -0.0342 -0.2007 0.5705 0.044 Uiso 1 1 calc . . .
C85 C -0.0339(8) -0.1060(8) 0.6682(6) 0.028(3) Uani 1 1 d . . .
C86 C 0.0207(10) -0.0799(9) 0.6914(7) 0.040(4) Uani 1 1 d . . .
H86 H 0.0368 -0.1070 0.7267 0.048 Uiso 1 1 calc . . .
C87 C 0.0551(10) -0.0137(10) 0.6656(9) 0.049(4) Uani 1 1 d . . .
H87 H 0.0937 0.0034 0.6828 0.059 Uiso 1 1 calc . . .
C88 C 0.0308(10) 0.0255(9) 0.6141(8) 0.045(4) Uani 1 1 d . . .
H88 H 0.0526 0.0704 0.5963 0.054 Uiso 1 1 calc . . .
C89 C -0.0248(10) 0.0002(9) 0.5884(8) 0.046(4) Uani 1 1 d . . .
H89 H -0.0406 0.0267 0.5528 0.055 Uiso 1 1 calc . . .
C90 C -0.0572(9) -0.0660(8) 0.6164(6) 0.034(3) Uani 1 1 d . . .
H90 H -0.0959 -0.0837 0.5995 0.040 Uiso 1 1 calc . . .
C91 C 0.0499(9) -0.4216(7) 0.6778(6) 0.033(3) Uani 1 1 d . . .
C92 C -0.0070(10) -0.4206(8) 0.6440(8) 0.041(4) Uani 1 1 d . . .
H92 H -0.0260 -0.3748 0.6239 0.050 Uiso 1 1 calc . . .
C93 C -0.0381(11) -0.4852(9) 0.6381(10) 0.053(5) Uani 1 1 d . . .
H93 H -0.0794 -0.4822 0.6159 0.064 Uiso 1 1 calc . . .
C94 C -0.0099(11) -0.5521(10) 0.6639(10) 0.053(5) Uani 1 1 d . . .
H94 H -0.0284 -0.5965 0.6581 0.064 Uiso 1 1 calc . . .
C95 C 0.0477(11) -0.5530(8) 0.6996(8) 0.045(4) Uani 1 1 d . . .
H95 H 0.0673 -0.5986 0.7194 0.053 Uiso 1 1 calc . . .
C96 C 0.0750(10) -0.4909(10) 0.7059(7) 0.045(4) Uani 1 1 d . . .
H96 H 0.1134 -0.4936 0.7306 0.053 Uiso 1 1 calc . . .
C97 C 0.1097(9) -0.2915(8) 0.6031(7) 0.035(3) Uani 1 1 d . . .
C98 C 0.1167(10) -0.3256(8) 0.5502(6) 0.038(3) Uani 1 1 d . . .
H98 H 0.1137 -0.3773 0.5539 0.045 Uiso 1 1 calc . . .
C99 C 0.1284(12) -0.2860(9) 0.4905(7) 0.048(4) Uani 1 1 d . . .
H99 H 0.1313 -0.3102 0.4543 0.058 Uiso 1 1 calc . . .
C100 C 0.1355(11) -0.2101(10) 0.4852(7) 0.049(4) Uani 1 1 d . . .
H100 H 0.1433 -0.1824 0.4451 0.058 Uiso 1 1 calc . . .
C101 C 0.1314(10) -0.1763(8) 0.5373(7) 0.037(3) Uani 1 1 d . . .
H101 H 0.1369 -0.1250 0.5332 0.044 Uiso 1 1 calc . . .
C102 C 0.1192(9) -0.2152(8) 0.5957(6) 0.032(3) Uani 1 1 d . . .
H102 H 0.1172 -0.1907 0.6316 0.038 Uiso 1 1 calc . . .
C103 C 0.2830(10) -0.4114(8) 0.5799(7) 0.043(4) Uani 1 1 d . . .
C104 C 0.2508(11) -0.4767(8) 0.6030(8) 0.044(4) Uani 1 1 d . . .
H104 H 0.2381 -0.4919 0.6469 0.053 Uiso 1 1 calc . . .
C105 C 0.2372(17) -0.5213(13) 0.5590(10) 0.079(7) Uani 1 1 d . . .
H105 H 0.2128 -0.5656 0.5745 0.094 Uiso 1 1 calc . . .
C106 C 0.2576(16) -0.5027(14) 0.4960(10) 0.079(7) Uani 1 1 d . . .
H106 H 0.2484 -0.5330 0.4673 0.095 Uiso 1 1 calc . . .
C107 C 0.2921(14) -0.4386(13) 0.4754(9) 0.071(6) Uani 1 1 d . . .
H107 H 0.3100 -0.4261 0.4312 0.085 Uiso 1 1 calc . . .
C108 C 0.3023(12) -0.3907(11) 0.5158(8) 0.057(5) Uani 1 1 d . . .
H108 H 0.3222 -0.3446 0.4997 0.069 Uiso 1 1 calc . . .
C109 C 0.3173(9) -0.2649(8) 0.6075(6) 0.031(3) Uani 1 1 d . . .
C110 C 0.3748(11) -0.2479(8) 0.5511(7) 0.042(4) Uani 1 1 d . . .
H110 H 0.4081 -0.2866 0.5280 0.050 Uiso 1 1 calc . . .
C111 C 0.3830(13) -0.1745(11) 0.5290(9) 0.059(5) Uani 1 1 d . . .
H111 H 0.4213 -0.1629 0.4902 0.071 Uiso 1 1 calc . . .
C112 C 0.3374(10) -0.1200(9) 0.5618(8) 0.041(4) Uani 1 1 d . . .
H112 H 0.3424 -0.0701 0.5450 0.050 Uiso 1 1 calc . . .
C113 C 0.2840(10) -0.1340(8) 0.6187(8) 0.041(4) Uani 1 1 d . . .
H113 H 0.2539 -0.0943 0.6420 0.050 Uiso 1 1 calc . . .
C114 C 0.2738(9) -0.2084(8) 0.6426(7) 0.038(3) Uani 1 1 d . . .
H114 H 0.2374 -0.2191 0.6825 0.045 Uiso 1 1 calc . . .
C115 C 0.4057(10) -0.4002(10) 0.6464(7) 0.047(4) Uani 1 1 d . . .
C116 C 0.4342(12) -0.4743(11) 0.6374(12) 0.074(7) Uani 1 1 d . . .
H116 H 0.3993 -0.5042 0.6273 0.088 Uiso 1 1 calc . . .
C117 C 0.5089(13) -0.5049(12) 0.6423(12) 0.076(7) Uani 1 1 d . . .
H117 H 0.5265 -0.5553 0.6345 0.091 Uiso 1 1 calc . . .
C118 C 0.5598(13) -0.4649(14) 0.6584(10) 0.069(6) Uani 1 1 d . . .
H118 H 0.6105 -0.4879 0.6660 0.083 Uiso 1 1 calc . . .
C119 C 0.5362(13) -0.3883(14) 0.6635(12) 0.077(7) Uani 1 1 d . . .
H119 H 0.5745 -0.3582 0.6684 0.092 Uiso 1 1 calc . . .
C120 C 0.4559(14) -0.3560(13) 0.6614(12) 0.079(7) Uani 1 1 d . . .
H120 H 0.4372 -0.3060 0.6700 0.095 Uiso 1 1 calc . . .
Cl4 Cl -0.3126(5) 0.1901(4) 0.6781(3) 0.0880(18) Uani 1 1 d . . .
Cl3 Cl -0.4366(5) 0.2802(4) 0.6237(3) 0.095(2) Uani 1 1 d . . .
Cl8 Cl -0.4510(4) 0.0879(4) 0.9851(2) 0.0843(18) Uani 1 1 d . . .
Cl7 Cl -0.4458(4) 0.1163(3) 1.1100(2) 0.0644(13) Uani 1 1 d . . .
Cl6 Cl -0.3950(7) -0.2133(9) 0.5494(6) 0.186(6) Uani 1 1 d . . .
Cl5 Cl -0.3944(8) -0.2846(12) 0.4448(7) 0.250(10) Uani 1 1 d . . .
C121 C -0.327(2) 0.254(2) 0.6296(13) 0.155(19) Uani 1 1 d . . .
H12A H -0.2927 0.2418 0.5877 0.186 Uiso 1 1 calc . . .
H12B H -0.3077 0.2985 0.6399 0.186 Uiso 1 1 calc . . .
C122 C -0.4990(13) 0.0780(17) 1.0664(8) 0.087(9) Uani 1 1 d . . .
H12C H -0.5560 0.1029 1.0740 0.105 Uiso 1 1 calc . . .
H12D H -0.5012 0.0248 1.0808 0.105 Uiso 1 1 calc . . .
C123 C -0.3861(18) -0.197(2) 0.4665(17) 0.123(12) Uani 1 1 d . . .
H12E H -0.4306 -0.1592 0.4574 0.148 Uiso 1 1 calc . . .
H12F H -0.3325 -0.1798 0.4440 0.148 Uiso 1 1 calc . . .
Cl1 Cl 0.4316(8) 0.3005(8) 0.9741(7) 0.209(7) Uani 1 1 d . . .
C124 C 0.3276 0.3493 0.9559 0.128 Uiso 1 1 d . . .
C125 C 0.2556 0.3195 0.9870 0.128 Uiso 1 1 d . . .
H125 H 0.2571 0.2679 0.9997 0.154 Uiso 1 1 calc . . .
C126 C 0.1813 0.3651 0.9993 0.128 Uiso 1 1 d . . .
H126 H 0.1321 0.3447 1.0206 0.154 Uiso 1 1 calc . . .
C127 C 0.1790 0.4406 0.9806 0.128 Uiso 1 1 d . . .
H127 H 0.1282 0.4718 0.9891 0.154 Uiso 1 1 calc . . .
C128 C 0.2510 0.4704 0.9496 0.128 Uiso 1 1 d . . .
H128 H 0.2495 0.5220 0.9368 0.154 Uiso 1 1 calc . . .
C129 C 0.3253 0.4248 0.9372 0.128 Uiso 1 1 d . . .
H129 H 0.3745 0.4452 0.9160 0.154 Uiso 1 1 calc . . .

loop_
_atom_site_aniso_label
_atom_site_aniso_U_11
_atom_site_aniso_U_22
_atom_site_aniso_U_33
_atom_site_aniso_U_23
_atom_site_aniso_U_13
_atom_site_aniso_U_12
Pt1 0.0269(3) 0.0330(3) 0.0353(3) 0.0062(2) -0.0153(2) -0.0018(2)
Pt2 0.0325(3) 0.0301(3) 0.0259(2) -0.0008(2) -0.0153(2) 0.0043(2)
Pt3 0.0246(3) 0.0310(3) 0.0203(2) 0.00181(19) -0.00796(19) 0.0002(2)
Pt4 0.0235(3) 0.0303(3) 0.0233(2) 0.0045(2) -0.00657(19) 0.0003(2)
Pt5 0.0258(3) 0.0294(3) 0.0208(2) 0.00529(19) -0.00439(19) 0.0023(2)
Pt6 0.0321(3) 0.0283(3) 0.0217(2) 0.0016(2) -0.0046(2) 0.0039(2)
I1 0.0614(8) 0.0734(9) 0.0570(7) -0.0196(6) -0.0394(6) 0.0122(6)
I2 0.0577(7) 0.0627(7) 0.0304(5) 0.0049(5) -0.0161(5) 0.0122(6)
I3 0.0962(14) 0.1307(18) 0.1074(15) -0.0015(13) -0.0461(12) -0.0043(12)
I4 0.0391(5) 0.0472(6) 0.0334(5) -0.0028(4) -0.0130(4) 0.0054(4)
I5 0.0454(6) 0.0534(6) 0.0246(4) 0.0083(4) -0.0043(4) 0.0144(5)
I6 0.0966(13) 0.0872(12) 0.0824(11) -0.0085(9) -0.0230(10) -0.0057(10)
P1 0.0260(18) 0.041(2) 0.0381(19) 0.0153(17) -0.0059(15) 0.0014(15)
P2 0.0245(17) 0.0263(17) 0.0362(18) 0.0041(14) -0.0120(14) 0.0002(13)
P3 0.0254(17) 0.0284(17) 0.0239(15) 0.0024(13) -0.0080(13) 0.0032(13)
P4 0.0233(16) 0.0311(18) 0.0255(15) -0.0013(13) -0.0094(13) 0.0000(13)
P5 0.0232(17) 0.0303(18) 0.0288(16) 0.0048(14) -0.0079(13) 0.0014(13)
P6 0.0243(17) 0.0261(17) 0.0258(15) 0.0040(13) -0.0062(13) 0.0015(13)
P7 0.0293(18) 0.0299(18) 0.0254(16) 0.0078(14) -0.0023(14) 0.0039(14)
P8 0.0322(19) 0.0260(17) 0.0292(17) -0.0030(14) -0.0031(14) 0.0029(14)
C1 0.043(10) 0.040(9) 0.062(11) 0.019(8) 0.003(8) 0.006(7)
C2 0.030(9) 0.108(18) 0.073(13) 0.030(13) -0.008(9) 0.030(10)
C3 0.036(12) 0.13(2) 0.11(2) 0.017(18) -0.036(13) -0.012(13)
C4 0.048(15) 0.24(5) 0.10(2) 0.04(2) -0.053(15) -0.05(2)
C5 0.044(12) 0.12(2) 0.073(14) 0.009(14) -0.023(11) -0.022(13)
C6 0.028(8) 0.068(13) 0.070(12) 0.017(10) -0.010(8) -0.008(8)
C7 0.033(8) 0.037(8) 0.039(8) 0.018(6) -0.009(6) -0.011(6)
C8 0.078(16) 0.078(16) 0.071(14) 0.014(12) -0.017(12) -0.013(12)
C9 0.13(2) 0.12(2) 0.074(16) 0.073(16) -0.038(16) -0.058(19)
C10 0.11(2) 0.086(17) 0.042(11) 0.041(11) 0.001(12) -0.018(15)
C11 0.063(13) 0.096(18) 0.058(12) -0.009(12) -0.022(11) 0.020(12)
C12 0.039(9) 0.058(11) 0.054(10) 0.024(9) 0.014(8) 0.024(8)
C13 0.042(9) 0.038(8) 0.035(7) 0.011(6) -0.004(7) 0.001(7)
C14 0.041(9) 0.038(9) 0.048(9) 0.014(7) -0.008(7) 0.009(7)
C15 0.049(10) 0.037(9) 0.056(10) 0.011(8) 0.009(8) 0.001(7)
C16 0.098(17) 0.030(9) 0.065(12) 0.003(9) -0.019(12) 0.000(10)
C17 0.087(15) 0.060(13) 0.040(9) -0.003(9) -0.003(10) 0.000(11)
C18 0.056(11) 0.046(10) 0.052(10) 0.010(8) 0.010(9) 0.005(8)
C19 0.046(9) 0.037(8) 0.049(9) 0.001(7) -0.032(8) -0.002(7)
C20 0.055(11) 0.040(9) 0.052(10) 0.008(7) -0.022(8) -0.011(8)
C21 0.069(13) 0.050(11) 0.070(12) 0.031(10) -0.034(11) -0.016(10)
C22 0.076(16) 0.063(15) 0.14(2) 0.043(16) -0.070(17) -0.021(13)
C23 0.065(14) 0.046(11) 0.115(19) 0.009(12) -0.058(14) -0.001(10)
C24 0.038(9) 0.037(9) 0.076(12) -0.004(8) -0.027(9) 0.004(7)
C25 0.029(7) 0.049(9) 0.027(7) -0.006(6) -0.014(6) 0.008(6)
C26 0.037(8) 0.049(9) 0.042(8) -0.016(7) -0.010(7) 0.012(7)
C27 0.058(11) 0.060(12) 0.052(10) -0.012(9) -0.033(9) 0.008(9)
C28 0.051(11) 0.111(19) 0.053(11) -0.049(12) -0.017(9) 0.013(11)
C29 0.045(10) 0.034(9) 0.074(12) -0.016(8) 0.000(9) -0.001(7)
C30 0.034(8) 0.043(9) 0.044(8) -0.006(7) -0.009(7) 0.000(7)
C31 0.029(7) 0.023(6) 0.038(7) 0.004(6) -0.012(6) 0.002(5)
C32 0.038(8) 0.027(7) 0.034(7) 0.002(6) -0.015(6) 0.009(6)
C33 0.044(9) 0.035(8) 0.043(8) 0.014(7) -0.005(7) -0.002(7)
C34 0.050(10) 0.063(11) 0.025(7) 0.020(7) -0.010(7) 0.008(8)
C35 0.035(9) 0.075(13) 0.040(8) 0.002(8) -0.017(7) 0.016(8)
C36 0.049(9) 0.052(10) 0.025(7) -0.005(6) -0.018(7) 0.002(7)
C37 0.028(7) 0.036(8) 0.038(7) 0.009(6) -0.015(6) -0.004(6)
C38 0.038(8) 0.039(8) 0.043(8) 0.009(7) -0.013(7) -0.008(7)
C39 0.040(9) 0.055(11) 0.056(10) 0.013(8) -0.022(8) -0.014(8)
C40 0.057(11) 0.036(9) 0.084(14) 0.005(9) -0.039(11) -0.001(8)
C41 0.055(11) 0.041(9) 0.071(12) 0.004(8) -0.039(10) -0.002(8)
C42 0.042(9) 0.034(8) 0.056(9) -0.011(7) -0.023(8) -0.001(7)
C43 0.024(7) 0.036(7) 0.025(6) 0.001(5) -0.010(5) 0.002(5)
C44 0.036(8) 0.051(10) 0.034(7) 0.001(7) -0.008(6) 0.004(7)
C45 0.039(9) 0.067(12) 0.036(8) -0.008(8) -0.016(7) 0.011(8)
C46 0.038(9) 0.084(14) 0.035(8) -0.023(8) -0.023(7) 0.016(9)
C47 0.024(7) 0.056(10) 0.065(11) -0.025(9) -0.018(7) 0.006(7)
C48 0.027(7) 0.039(8) 0.044(8) -0.006(7) -0.012(6) 0.011(6)
C49 0.037(8) 0.035(8) 0.031(7) 0.000(6) -0.019(6) -0.007(6)
C50 0.041(9) 0.049(9) 0.039(8) -0.006(7) -0.009(7) -0.013(7)
C51 0.052(11) 0.085(14) 0.031(8) -0.001(8) -0.003(7) -0.034(10)
C52 0.069(13) 0.044(10) 0.052(10) 0.020(8) -0.012(9) -0.019(9)
C53 0.086(15) 0.043(10) 0.052(10) 0.014(8) -0.038(10) -0.002(10)
C54 0.043(9) 0.043(9) 0.045(8) -0.002(7) -0.023(7) -0.003(7)
C55 0.035(8) 0.030(7) 0.042(8) 0.002(6) -0.020(6) -0.009(6)
C56 0.028(7) 0.035(8) 0.049(9) -0.014(7) -0.009(6) -0.004(6)
C57 0.036(8) 0.039(8) 0.051(9) -0.015(7) -0.021(7) 0.006(7)
C58 0.037(8) 0.049(9) 0.031(7) -0.002(7) 0.004(6) 0.003(7)
C59 0.029(8) 0.045(9) 0.058(10) 0.004(8) -0.006(7) -0.019(7)
C60 0.045(9) 0.038(8) 0.037(8) -0.009(6) -0.005(7) -0.006(7)
C61 0.037(8) 0.027(7) 0.027(6) 0.001(5) -0.013(6) 0.007(6)
C62 0.035(8) 0.037(8) 0.056(9) -0.008(7) -0.021(7) -0.004(6)
C63 0.054(11) 0.048(10) 0.052(10) -0.016(8) -0.025(8) 0.001(8)
C64 0.065(12) 0.053(11) 0.046(9) -0.012(8) -0.016(9) 0.012(9)
C65 0.041(9) 0.052(10) 0.039(8) 0.009(7) -0.004(7) 0.015(8)
C66 0.022(7) 0.048(9) 0.048(9) 0.005(7) -0.005(6) -0.001(6)
C67 0.030(7) 0.036(8) 0.039(8) 0.000(6) -0.009(6) -0.002(6)
C68 0.029(7) 0.039(8) 0.041(8) -0.001(6) -0.013(6) -0.010(6)
C69 0.036(9) 0.060(11) 0.069(12) -0.006(9) -0.020(9) -0.002(8)
C70 0.049(10) 0.051(11) 0.070(12) -0.005(9) -0.027(9) -0.017(8)
C71 0.056(11) 0.042(10) 0.068(12) 0.010(9) -0.007(9) -0.011(8)
C72 0.040(8) 0.029(7) 0.048(9) 0.017(6) -0.011(7) -0.010(6)
C73 0.025(7) 0.035(7) 0.032(7) -0.008(6) -0.012(5) 0.008(5)
C74 0.045(9) 0.041(9) 0.029(7) 0.004(6) -0.014(6) 0.000(7)
C75 0.034(8) 0.049(9) 0.035(7) -0.007(7) -0.015(6) 0.006(7)
C76 0.033(8) 0.051(10) 0.033(7) 0.010(7) -0.013(6) -0.001(7)
C77 0.033(8) 0.037(8) 0.046(8) 0.017(7) -0.017(7) -0.002(6)
C78 0.031(7) 0.037(8) 0.040(8) 0.002(6) -0.012(6) 0.000(6)
C79 0.034(8) 0.031(7) 0.040(8) 0.000(6) -0.016(6) -0.001(6)
C80 0.044(9) 0.030(8) 0.042(8) 0.009(6) -0.012(7) -0.003(6)
C81 0.061(12) 0.039(10) 0.092(15) 0.012(9) -0.049(11) -0.012(8)
C82 0.070(13) 0.044(10) 0.062(11) -0.005(8) -0.041(10) 0.005(9)
C83 0.054(10) 0.046(9) 0.042(9) 0.003(7) -0.026(8) -0.001(8)
C84 0.040(8) 0.035(8) 0.041(8) -0.002(6) -0.022(7) 0.002(6)
C85 0.026(7) 0.033(7) 0.022(6) 0.003(5) -0.008(5) -0.001(5)
C86 0.047(9) 0.039(8) 0.031(7) 0.011(6) -0.007(7) -0.009(7)
C87 0.040(9) 0.051(10) 0.062(11) -0.003(8) -0.019(8) -0.017(8)
C88 0.045(9) 0.039(9) 0.055(10) 0.007(7) -0.015(8) -0.019(7)
C89 0.048(9) 0.034(8) 0.042(8) 0.016(7) -0.004(7) 0.003(7)
C90 0.041(8) 0.033(7) 0.021(6) 0.013(5) -0.010(6) 0.006(6)
C91 0.038(8) 0.023(7) 0.032(7) 0.008(5) -0.005(6) 0.004(6)
C92 0.037(8) 0.030(8) 0.051(9) 0.012(7) -0.008(7) -0.004(6)
C93 0.054(11) 0.030(8) 0.083(13) 0.007(8) -0.033(10) -0.006(7)
C94 0.041(9) 0.041(9) 0.078(13) 0.011(9) -0.017(9) -0.016(7)
C95 0.053(10) 0.028(8) 0.042(8) 0.014(6) -0.001(7) -0.011(7)
C96 0.040(9) 0.054(10) 0.031(7) 0.017(7) -0.009(6) 0.006(7)
C97 0.034(8) 0.027(7) 0.032(7) 0.002(6) 0.010(6) -0.006(6)
C98 0.060(10) 0.033(8) 0.021(6) 0.001(6) -0.013(6) -0.008(7)
C99 0.075(12) 0.037(9) 0.032(8) -0.005(7) -0.004(8) -0.022(8)
C100 0.064(11) 0.051(10) 0.024(7) 0.015(7) -0.010(7) -0.005(8)
C101 0.048(9) 0.032(8) 0.032(7) 0.007(6) -0.013(6) -0.012(7)
C102 0.030(7) 0.037(8) 0.029(6) -0.002(6) -0.007(6) -0.005(6)
C103 0.052(10) 0.031(8) 0.035(8) -0.016(6) 0.008(7) 0.003(7)
C104 0.051(10) 0.028(8) 0.050(9) 0.001(7) -0.014(8) 0.004(7)
C105 0.12(2) 0.063(14) 0.058(12) -0.008(10) -0.016(13) -0.045(14)
C106 0.101(19) 0.083(16) 0.054(12) -0.029(12) 0.003(12) -0.030(14)
C107 0.081(15) 0.079(15) 0.038(9) -0.025(10) 0.019(10) -0.012(12)
C108 0.056(11) 0.070(13) 0.037(9) 0.002(9) 0.002(8) -0.013(9)
C109 0.034(7) 0.029(7) 0.029(6) 0.001(5) -0.009(6) 0.000(6)
C110 0.054(10) 0.032(8) 0.034(7) -0.006(6) 0.002(7) -0.007(7)
C111 0.073(13) 0.051(11) 0.046(10) -0.006(8) 0.009(9) -0.023(10)
C112 0.045(9) 0.033(8) 0.052(9) 0.009(7) -0.028(8) -0.007(7)
C113 0.040(9) 0.030(8) 0.061(10) -0.013(7) -0.023(8) 0.001(6)
C114 0.037(8) 0.036(8) 0.042(8) -0.005(6) -0.015(7) -0.002(6)
C115 0.036(8) 0.052(10) 0.040(8) -0.002(7) -0.004(7) 0.024(7)
C116 0.045(11) 0.048(11) 0.109(18) 0.007(12) 0.009(11) -0.009(9)
C117 0.055(12) 0.052(12) 0.110(18) 0.016(12) -0.027(13) 0.018(10)
C118 0.049(11) 0.089(16) 0.065(12) -0.007(11) -0.026(10) 0.032(11)
C119 0.053(12) 0.081(16) 0.103(18) -0.035(14) -0.032(12) 0.013(11)
C120 0.065(14) 0.080(15) 0.101(18) -0.047(14) -0.043(13) 0.033(12)
Cl4 0.105(5) 0.071(4) 0.090(4) -0.004(3) -0.028(4) -0.014(3)
Cl3 0.135(6) 0.075(4) 0.080(4) -0.003(3) -0.040(4) -0.013(4)
Cl8 0.106(5) 0.106(5) 0.044(3) 0.003(3) -0.019(3) -0.032(4)
Cl7 0.086(4) 0.061(3) 0.047(2) 0.008(2) -0.017(2) -0.022(3)
Cl6 0.120(8) 0.276(16) 0.187(12) -0.095(11) -0.023(8) -0.065(9)
Cl5 0.134(10) 0.41(3) 0.225(15) -0.197(17) 0.017(10) -0.052(13)
C121 0.14(3) 0.27(5) 0.085(18) 0.10(2) -0.070(19) -0.17(3)
C122 0.049(12) 0.18(3) 0.027(9) 0.011(12) -0.003(8) -0.035(15)
C123 0.08(2) 0.15(3) 0.12(3) -0.02(2) 0.025(18) -0.04(2)
Cl1 0.166(11) 0.180(12) 0.242(15) -0.093(11) 0.061(10) -0.038(9)

loop_
_atom_type_symbol
_atom_type_description
_atom_type_scat_dispersion_real
_atom_type_scat_dispersion_imag
_atom_type_scat_source
Pt Pt -1.7033 0.0000 'International Tables Vol C Tables 4.2.6.8 and 6.1.1.4'
C C 0.0033 0.0000 'International Tables Vol C Tables 4.2.6.8 and 6.1.1.4'
P P 0.1023 0.0000 'International Tables Vol C Tables 4.2.6.8 and 6.1.1.4'
H H 0.0000 0.0000 'International Tables Vol C Tables 4.2.6.8 and 6.1.1.4'
I I -0.4742 0.0000 'International Tables Vol C Tables 4.2.6.8 and 6.1.1.4'
Cl Cl 0.1484 0.0000 'International Tables Vol C Tables 4.2.6.8 and 6.1.1.4'

loop_
_geom_angle_atom_site_label_1
_geom_angle_atom_site_label_2
_geom_angle_atom_site_label_3
_geom_angle
_geom_angle_site_symmetry_1
_geom_angle_site_symmetry_3
_geom_angle_publ_flag
P1 Pt1 P2 103.48(14) . . ?
P1 Pt1 I3 88.08(11) . . ?
P2 Pt1 I3 163.21(11) . . ?
P1 Pt1 I1 166.30(12) . . ?
P2 Pt1 I1 82.53(10) . . ?
I3 Pt1 I1 88.93(7) . . ?
P2 Pt2 P3 106.12(12) . . ?
P2 Pt2 I1 82.86(10) . . ?
P3 Pt2 I1 165.80(10) . . ?
P2 Pt2 I2 166.89(9) . . ?
P3 Pt2 I2 83.11(9) . . ?
I1 Pt2 I2 90.02(5) . . ?
P4 Pt3 P3 101.82(12) . . ?
P4 Pt3 X1A 90.94(12) . . ?
P3 Pt3 X1A 165.10(11) . . ?
P4 Pt3 X1B 90.94(12) . . ?
P3 Pt3 X1B 165.10(11) . . ?
X1A Pt3 X1B 0.00(18) . . ?
P4 Pt3 I2 167.97(10) . . ?
P3 Pt3 I2 83.36(9) . . ?
X1A Pt3 I2 85.62(9) . . ?
X1B Pt3 I2 85.62(9) . . ?
P5 Pt4 P6 101.63(13) . . ?
P5 Pt4 X2A 90.02(12) . . ?
P6 Pt4 X2A 166.93(11) . . ?
P5 Pt4 X2B 90.02(12) . . ?
P6 Pt4 X2B 166.93(11) . . ?
X2A Pt4 X2B 0.00(12) . . ?
P5 Pt4 I4 171.08(10) . . ?
P6 Pt4 I4 83.86(9) . . ?
X2A Pt4 I4 85.34(7) . . ?
X2B Pt4 I4 85.34(7) . . ?
P7 Pt5 P6 106.35(13) . . ?
P7 Pt5 I4 168.87(10) . . ?
P6 Pt5 I4 83.36(10) . . ?
P7 Pt5 I5 81.51(9) . . ?
P6 Pt5 I5 169.13(9) . . ?
I4 Pt5 I5 89.63(5) . . ?
P8 Pt6 P7 98.27(13) . . ?
P8 Pt6 I6 92.46(11) . . ?
P7 Pt6 I6 168.16(10) . . ?
P8 Pt6 I5 178.09(10) . . ?
P7 Pt6 I5 81.39(9) . . ?
I6 Pt6 I5 88.06(5) . . ?
Pt1 I1 Pt2 78.75(5) . . ?
Pt3 I2 Pt2 74.96(5) . . ?
Pt4 I4 Pt5 82.96(5) . . ?
Pt6 I5 Pt5 79.38(5) . . ?
C7 P1 C13 104.7(7) . . ?
C7 P1 C1 101.3(7) . . ?
C13 P1 C1 107.3(8) . . ?
C7 P1 Pt1 118.8(5) . . ?
C13 P1 Pt1 116.5(5) . . ?
C1 P1 Pt1 106.7(7) . . ?
C25 P2 C19 106.9(7) . . ?
C25 P2 Pt2 113.0(5) . . ?
C19 P2 Pt2 113.5(6) . . ?
C25 P2 Pt1 113.8(5) . . ?
C19 P2 Pt1 113.3(5) . . ?
Pt2 P2 Pt1 96.31(14) . . ?
C31 P3 C37 106.4(6) . . ?
C31 P3 Pt2 114.3(5) . . ?
C37 P3 Pt2 114.3(4) . . ?
C31 P3 Pt3 117.0(5) . . ?
C37 P3 Pt3 112.5(5) . . ?
Pt2 P3 Pt3 92.20(13) . . ?
C43 P4 C49 106.4(6) . . ?
C43 P4 C55 105.1(6) . . ?
C49 P4 C55 103.9(7) . . ?
C43 P4 Pt3 117.1(5) . . ?
C49 P4 Pt3 113.2(4) . . ?
C55 P4 Pt3 110.2(5) . . ?
C73 P5 C67 105.2(7) . . ?
C73 P5 C61 101.8(6) . . ?
C67 P5 C61 107.4(7) . . ?
C73 P5 Pt4 121.0(4) . . ?
C67 P5 Pt4 113.0(5) . . ?
C61 P5 Pt4 107.2(4) . . ?
C85 P6 C79 108.6(6) . . ?
C85 P6 Pt4 109.0(5) . . ?
C79 P6 Pt4 112.1(5) . . ?
C85 P6 Pt5 114.4(4) . . ?
C79 P6 Pt5 111.7(5) . . ?
Pt4 P6 Pt5 100.82(13) . . ?
C97 P7 C91 104.3(7) . . ?
C97 P7 Pt5 114.8(5) . . ?
C91 P7 Pt5 111.1(5) . . ?
C97 P7 Pt6 117.6(5) . . ?
C91 P7 Pt6 112.3(5) . . ?
Pt5 P7 Pt6 97.08(15) . . ?
C109 P8 C115 103.3(8) . . ?
C109 P8 C103 110.3(7) . . ?
C115 P8 C103 103.8(8) . . ?
C109 P8 Pt6 110.5(5) . . ?
C115 P8 Pt6 116.9(5) . . ?
C103 P8 Pt6 111.5(5) . . ?
C6 C1 C2 118(2) . . ?
C6 C1 P1 120.7(13) . . ?
C2 C1 P1 120.8(17) . . ?
C3 C2 C1 116(3) . . ?
C3 C2 H2 122.0 . . ?
C1 C2 H2 122.0 . . ?
C4 C3 C2 126(3) . . ?
C4 C3 H3 116.9 . . ?
C2 C3 H3 116.9 . . ?
C3 C4 C5 121(2) . . ?
C3 C4 H4 119.7 . . ?
C5 C4 H4 119.7 . . ?
C6 C5 C4 117(2) . . ?
C6 C5 H5 121.3 . . ?
C4 C5 H5 121.3 . . ?
C1 C6 C5 121(2) . . ?
C1 C6 H6 119.6 . . ?
C5 C6 H6 119.6 . . ?
C8 C7 C12 114.2(15) . . ?
C8 C7 P1 123.9(12) . . ?
C12 C7 P1 121.9(11) . . ?
C7 C8 C9 128.4(18) . . ?
C7 C8 H8 115.8 . . ?
C9 C8 H8 115.8 . . ?
C10 C9 C8 117.2(18) . . ?
C10 C9 H9 121.4 . . ?
C8 C9 H9 121.4 . . ?
C9 C10 C11 120.6(17) . . ?
C9 C10 H10 119.7 . . ?
C11 C10 H10 119.7 . . ?
C12 C11 C10 114(2) . . ?
C12 C11 H11 123.0 . . ?
C10 C11 H11 123.0 . . ?
C7 C12 C11 126(2) . . ?
C7 C12 H12 117.2 . . ?
C11 C12 H12 117.2 . . ?
C18 C13 C14 117.6(16) . . ?
C18 C13 P1 123.9(13) . . ?
C14 C13 P1 118.3(12) . . ?
C15 C14 C13 119.9(16) . . ?
C15 C14 H14 120.1 . . ?
C13 C14 H14 120.1 . . ?
C16 C15 C14 119.7(16) . . ?
C16 C15 H15 120.1 . . ?
C14 C15 H15 120.1 . . ?
C15 C16 C17 120.5(18) . . ?
C15 C16 H16 119.7 . . ?
C17 C16 H16 119.7 . . ?
C18 C17 C16 119.5(18) . . ?
C18 C17 H17 120.3 . . ?
C16 C17 H17 120.3 . . ?
C13 C18 C17 122.8(17) . . ?
C13 C18 H18 118.6 . . ?
C17 C18 H18 118.6 . . ?
C20 C19 C24 117.8(16) . . ?
C20 C19 P2 122.3(13) . . ?
C24 C19 P2 119.8(14) . . ?
C21 C20 C19 119.2(18) . . ?
C21 C20 H20 120.4 . . ?
C19 C20 H20 120.4 . . ?
C22 C21 C20 121(2) . . ?
C22 C21 H21 119.5 . . ?
C20 C21 H21 119.5 . . ?
C23 C22 C21 122(2) . . ?
C23 C22 H22 118.9 . . ?
C21 C22 H22 118.9 . . ?
C22 C23 C24 120(2) . . ?
C22 C23 H23 120.1 . . ?
C24 C23 H23 120.1 . . ?
C23 C24 C19 120(2) . . ?
C23 C24 H24 120.0 . . ?
C19 C24 H24 120.0 . . ?
C26 C25 C30 118.4(14) . . ?
C26 C25 P2 124.6(13) . . ?
C30 C25 P2 117.0(11) . . ?
C25 C26 C27 121.1(16) . . ?
C25 C26 H26 119.5 . . ?
C27 C26 H26 119.5 . . ?
C26 C27 C28 118.2(16) . . ?
C26 C27 H27 120.9 . . ?
C28 C27 H27 120.9 . . ?
C29 C28 C27 121.5(17) . . ?
C29 C28 H28 119.2 . . ?
C27 C28 H28 119.2 . . ?
C28 C29 C30 118.2(17) . . ?
C28 C29 H29 120.9 . . ?
C30 C29 H29 120.9 . . ?
C29 C30 C25 122.5(15) . . ?
C29 C30 H30 118.7 . . ?
C25 C30 H30 118.7 . . ?
C36 C31 C32 117.6(13) . . ?
C36 C31 P3 125.8(11) . . ?
C32 C31 P3 116.4(11) . . ?
C31 C32 C33 121.3(14) . . ?
C31 C32 H32 119.3 . . ?
C33 C32 H32 119.3 . . ?
C34 C33 C32 120.3(15) . . ?
C34 C33 H33 119.9 . . ?
C32 C33 H33 119.9 . . ?
C35 C34 C33 118.4(14) . . ?
C35 C34 H34 120.8 . . ?
C33 C34 H34 120.8 . . ?
C34 C35 C36 123.6(16) . . ?
C34 C35 H35 118.2 . . ?
C36 C35 H35 118.2 . . ?
C31 C36 C35 118.5(16) . . ?
C31 C36 H36 120.7 . . ?
C35 C36 H36 120.7 . . ?
C42 C37 C38 118.2(14) . . ?
C42 C37 P3 122.6(12) . . ?
C38 C37 P3 119.3(12) . . ?
C39 C38 C37 120.1(16) . . ?
C39 C38 H38 119.9 . . ?
C37 C38 H38 119.9 . . ?
C38 C39 C40 121.6(17) . . ?
C38 C39 H39 119.2 . . ?
C40 C39 H39 119.2 . . ?
C39 C40 C41 118.2(17) . . ?
C39 C40 H40 120.9 . . ?
C41 C40 H40 120.9 . . ?
C42 C41 C40 121.6(18) . . ?
C42 C41 H41 119.2 . . ?
C40 C41 H41 119.2 . . ?
C41 C42 C37 120.3(17) . . ?
C41 C42 H42 119.9 . . ?
C37 C42 H42 119.9 . . ?
C48 C43 C44 118.2(14) . . ?
C48 C43 P4 119.2(10) . . ?
C44 C43 P4 122.6(12) . . ?
C45 C44 C43 123.0(16) . . ?
C45 C44 H44 118.5 . . ?
C43 C44 H44 118.5 . . ?
C44 C45 C46 118.0(15) . . ?
C44 C45 H45 121.0 . . ?
C46 C45 H45 121.0 . . ?
C47 C46 C45 120.5(14) . . ?
C47 C46 H46 119.7 . . ?
C45 C46 H46 119.7 . . ?
C46 C47 C48 118.4(16) . . ?
C46 C47 H47 120.8 . . ?
C48 C47 H47 120.8 . . ?
C43 C48 C47 121.8(15) . . ?
C43 C48 H48 119.1 . . ?
C47 C48 H48 119.1 . . ?
C50 C49 C54 118.1(14) . . ?
C50 C49 P4 120.6(12) . . ?
C54 C49 P4 121.1(11) . . ?
C51 C50 C49 119.9(17) . . ?
C51 C50 H50 120.0 . . ?
C49 C50 H50 120.0 . . ?
C50 C51 C52 123.1(17) . . ?
C50 C51 H51 118.4 . . ?
C52 C51 H51 118.4 . . ?
C53 C52 C51 115.0(16) . . ?
C53 C52 H52 122.5 . . ?
C51 C52 H52 122.5 . . ?
C52 C53 C54 126.2(17) . . ?
C52 C53 H53 116.9 . . ?
C54 C53 H53 116.9 . . ?
C53 C54 C49 117.6(16) . . ?
C53 C54 H54 121.2 . . ?
C49 C54 H54 121.2 . . ?
C60 C55 C56 117.9(14) . . ?
C60 C55 P4 121.1(11) . . ?
C56 C55 P4 120.5(10) . . ?
C57 C56 C55 118.8(13) . . ?
C57 C56 H56 120.6 . . ?
C55 C56 H56 120.6 . . ?
C58 C57 C56 124.3(15) . . ?
C58 C57 H57 117.9 . . ?
C56 C57 H57 117.9 . . ?
C57 C58 C59 118.9(14) . . ?
C57 C58 H58 120.6 . . ?
C59 C58 H58 120.6 . . ?
C58 C59 C60 120.1(14) . . ?
C58 C59 H59 119.9 . . ?
C60 C59 H59 119.9 . . ?
C55 C60 C59 119.8(14) . . ?
C55 C60 H60 120.1 . . ?
C59 C60 H60 120.1 . . ?
C62 C61 C66 122.2(14) . . ?
C62 C61 P5 118.1(11) . . ?
C66 C61 P5 119.5(12) . . ?
C61 C62 C63 120.7(14) . . ?
C61 C62 H62 119.6 . . ?
C63 C62 H62 119.6 . . ?
C64 C63 C62 120.0(16) . . ?
C64 C63 H63 120.0 . . ?
C62 C63 H63 120.0 . . ?
C63 C64 C65 119.0(16) . . ?
C63 C64 H64 120.5 . . ?
C65 C64 H64 120.5 . . ?
C66 C65 C64 120.3(15) . . ?
C66 C65 H65 119.9 . . ?
C64 C65 H65 119.9 . . ?
C61 C66 C65 117.5(15) . . ?
C61 C66 H66 121.2 . . ?
C65 C66 H66 121.2 . . ?
C72 C67 C68 119.6(14) . . ?
C72 C67 P5 120.1(11) . . ?
C68 C67 P5 120.2(11) . . ?
C69 C68 C67 119.3(14) . . ?
C69 C68 H68 120.3 . . ?
C67 C68 H68 120.3 . . ?
C70 C69 C68 120.4(16) . . ?
C70 C69 H69 119.8 . . ?
C68 C69 H69 119.8 . . ?
C69 C70 C71 121.2(16) . . ?
C69 C70 H70 119.4 . . ?
C71 C70 H70 119.4 . . ?
C72 C71 C70 119.1(16) . . ?
C72 C71 H71 120.4 . . ?
C70 C71 H71 120.4 . . ?
C67 C72 C71 120.4(15) . . ?
C67 C72 H72 119.8 . . ?
C71 C72 H72 119.8 . . ?
C78 C73 C74 120.1(13) . . ?
C78 C73 P5 118.4(11) . . ?
C74 C73 P5 121.3(11) . . ?
C73 C74 C75 121.3(14) . . ?
C73 C74 H74 119.4 . . ?
C75 C74 H74 119.4 . . ?
C76 C75 C74 116.6(14) . . ?
C76 C75 H75 121.7 . . ?
C74 C75 H75 121.7 . . ?
C75 C76 C77 122.5(13) . . ?
C75 C76 H76 118.7 . . ?
C77 C76 H76 118.7 . . ?
C76 C77 C78 119.6(14) . . ?
C76 C77 H77 120.2 . . ?
C78 C77 H77 120.2 . . ?
C73 C78 C77 119.5(14) . . ?
C73 C78 H78 120.2 . . ?
C77 C78 H78 120.2 . . ?
C84 C79 C80 118.2(14) . . ?
C84 C79 P6 124.7(12) . . ?
C80 C79 P6 117.0(11) . . ?
C79 C80 C81 123.1(16) . . ?
C79 C80 H80 118.4 . . ?
C81 C80 H80 118.4 . . ?
C80 C81 C82 116.9(16) . . ?
C80 C81 H81 121.5 . . ?
C82 C81 H81 121.5 . . ?
C83 C82 C81 118.7(16) . . ?
C83 C82 H82 120.7 . . ?
C81 C82 H82 120.7 . . ?
C84 C83 C82 122.4(16) . . ?
C84 C83 H83 118.8 . . ?
C82 C83 H83 118.8 . . ?
C83 C84 C79 120.5(15) . . ?
C83 C84 H84 119.7 . . ?
C79 C84 H84 119.7 . . ?
C86 C85 C90 118.4(13) . . ?
C86 C85 P6 118.3(10) . . ?
C90 C85 P6 123.3(11) . . ?
C85 C86 C87 122.7(14) . . ?
C85 C86 H86 118.7 . . ?
C87 C86 H86 118.7 . . ?
C88 C87 C86 118.1(15) . . ?
C88 C87 H87 121.0 . . ?
C86 C87 H87 121.0 . . ?
C89 C88 C87 121.1(14) . . ?
C89 C88 H88 119.4 . . ?
C87 C88 H88 119.4 . . ?
C88 C89 C90 118.3(14) . . ?
C88 C89 H89 120.9 . . ?
C90 C89 H89 120.9 . . ?
C85 C90 C89 121.5(15) . . ?
C85 C90 H90 119.2 . . ?
C89 C90 H90 119.2 . . ?
C92 C91 C96 115.9(14) . . ?
C92 C91 P7 121.1(10) . . ?
C96 C91 P7 123.0(12) . . ?
C91 C92 C93 121.7(14) . . ?
C91 C92 H92 119.1 . . ?
C93 C92 H92 119.1 . . ?
C94 C93 C92 120.8(16) . . ?
C94 C93 H93 119.6 . . ?
C92 C93 H93 119.6 . . ?
C93 C94 C95 117.4(16) . . ?
C93 C94 H94 121.3 . . ?
C95 C94 H94 121.3 . . ?
C96 C95 C94 120.9(15) . . ?
C96 C95 H95 119.6 . . ?
C94 C95 H95 119.6 . . ?
C95 C96 C91 123.2(15) . . ?
C95 C96 H96 118.4 . . ?
C91 C96 H96 118.4 . . ?
C98 C97 C102 118.0(13) . . ?
C98 C97 P7 124.8(11) . . ?
C102 C97 P7 117.2(11) . . ?
C97 C98 C99 121.5(14) . . ?
C97 C98 H98 119.3 . . ?
C99 C98 H98 119.3 . . ?
C98 C99 C100 118.9(14) . . ?
C98 C99 H99 120.6 . . ?
C100 C99 H99 120.6 . . ?
C101 C100 C99 120.0(13) . . ?
C101 C100 H100 120.0 . . ?
C99 C100 H100 120.0 . . ?
C100 C101 C102 120.9(14) . . ?
C100 C101 H101 119.6 . . ?
C102 C101 H101 119.6 . . ?
C101 C102 C97 120.7(13) . . ?
C101 C102 H102 119.7 . . ?
C97 C102 H102 119.7 . . ?
C104 C103 C108 120.2(16) . . ?
C104 C103 P8 115.3(12) . . ?
C108 C103 P8 124.4(14) . . ?
C103 C104 C105 118.0(16) . . ?
C103 C104 H104 121.0 . . ?
C105 C104 H104 121.0 . . ?
C106 C105 C104 122.4(19) . . ?
C106 C105 H105 118.8 . . ?
C104 C105 H105 118.8 . . ?
C105 C106 C107 117(2) . . ?
C105 C106 H106 121.4 . . ?
C107 C106 H106 121.4 . . ?
C106 C107 C108 123.2(18) . . ?
C106 C107 H107 118.4 . . ?
C108 C107 H107 118.4 . . ?
C103 C108 C107 118.8(18) . . ?
C103 C108 H108 120.6 . . ?
C107 C108 H108 120.6 . . ?
C114 C109 C110 119.2(14) . . ?
C114 C109 P8 118.3(11) . . ?
C110 C109 P8 122.3(11) . . ?
C111 C110 C109 119.8(15) . . ?
C111 C110 H110 120.1 . . ?
C109 C110 H110 120.1 . . ?
C112 C111 C110 120.3(16) . . ?
C112 C111 H111 119.8 . . ?
C110 C111 H111 119.8 . . ?
C111 C112 C113 121.9(15) . . ?
C111 C112 H112 119.1 . . ?
C113 C112 H112 119.1 . . ?
C112 C113 C114 119.2(15) . . ?
C112 C113 H113 120.4 . . ?
C114 C113 H113 120.4 . . ?
C109 C114 C113 119.3(15) . . ?
C109 C114 H114 120.3 . . ?
C113 C114 H114 120.3 . . ?
C120 C115 C116 119.3(17) . . ?
C120 C115 P8 118.9(13) . . ?
C116 C115 P8 121.7(16) . . ?
C117 C116 C115 122(2) . . ?
C117 C116 H116 118.8 . . ?
C115 C116 H116 118.8 . . ?
C116 C117 C118 121(2) . . ?
C116 C117 H117 119.6 . . ?
C118 C117 H117 119.6 . . ?
C117 C118 C119 118.8(17) . . ?
C117 C118 H118 120.6 . . ?
C119 C118 H118 120.6 . . ?
C118 C119 C120 121(2) . . ?
C118 C119 H119 119.7 . . ?
C120 C119 H119 119.7 . . ?
C115 C120 C119 117.4(19) . . ?
C115 C120 H120 121.3 . . ?
C119 C120 H120 121.3 . . ?
Cl4 C121 Cl3 115.9(13) . . ?
Cl4 C121 H12A 108.3 . . ?
Cl3 C121 H12A 108.3 . . ?
Cl4 C121 H12B 108.3 . . ?
Cl3 C121 H12B 108.3 . . ?
H12A C121 H12B 107.4 . . ?
Cl7 C122 Cl8 111.1(12) . . ?
Cl7 C122 H12C 109.4 . . ?
Cl8 C122 H12C 109.4 . . ?
Cl7 C122 H12D 109.4 . . ?
Cl8 C122 H12D 109.4 . . ?
H12C C122 H12D 108.0 . . ?
Cl5 C123 Cl6 103(2) . . ?
Cl5 C123 H12E 111.1 . . ?
Cl6 C123 H12E 111.1 . . ?
Cl5 C123 H12F 111.1 . . ?
Cl6 C123 H12F 111.1 . . ?
H12E C123 H12F 109.0 . . ?
C125 C124 C129 120.0 . . ?
C125 C124 Cl1 118.3(4) . . ?
C129 C124 Cl1 115.4(4) . . ?
C124 C125 C126 120.0 . . ?
C124 C125 H125 120.0 . . ?
C126 C125 H125 120.0 . . ?
C125 C126 C127 120.0 . . ?
C125 C126 H126 120.0 . . ?
C127 C126 H126 120.0 . . ?
C128 C127 C126 120.0 . . ?
C128 C127 H127 120.0 . . ?
C126 C127 H127 120.0 . . ?
C127 C128 C129 120.0 . . ?
C127 C128 H128 120.0 . . ?
C129 C128 H128 120.0 . . ?
C128 C129 C124 120.0 . . ?
C128 C129 H129 120.0 . . ?
C124 C129 H129 120.0 . . ?

loop_
_geom_bond_atom_site_label_1
_geom_bond_atom_site_label_2
_geom_bond_distance
_geom_bond_site_symmetry_2
_geom_bond_publ_flag
Pt1 P1 2.235(4) . ?
Pt1 P2 2.284(4) . ?
Pt1 I3 2.602(2) . ?
Pt1 I1 2.659(2) . ?
Pt2 P2 2.254(4) . ?
Pt2 P3 2.265(3) . ?
Pt2 I1 2.6694(15) . ?
Pt2 I2 2.6896(19) . ?
Pt3 P4 2.241(3) . ?
Pt3 P3 2.267(4) . ?
Pt3 X1A 2.417(3) . ?
Pt3 X1B 2.417(3) . ?
Pt3 I2 2.6773(18) . ?
Pt4 P5 2.264(3) . ?
Pt4 P6 2.278(4) . ?
Pt4 X2A 2.533(3) . ?
Pt4 X2B 2.533(3) . ?
Pt4 I4 2.6463(15) . ?
Pt5 P7 2.270(4) . ?
Pt5 P6 2.285(3) . ?
Pt5 I4 2.6623(18) . ?
Pt5 I5 2.6906(17) . ?
Pt6 P8 2.246(4) . ?
Pt6 P7 2.300(4) . ?
Pt6 I6 2.607(2) . ?
Pt6 I5 2.6716(19) . ?
P1 C7 1.770(14) . ?
P1 C13 1.811(17) . ?
P1 C1 1.85(2) . ?
P2 C25 1.808(15) . ?
P2 C19 1.839(16) . ?
P3 C31 1.833(14) . ?
P3 C37 1.836(15) . ?
P4 C43 1.808(14) . ?
P4 C49 1.827(14) . ?
P4 C55 1.840(16) . ?
P5 C73 1.816(14) . ?
P5 C67 1.820(15) . ?
P5 C61 1.841(14) . ?
P6 C85 1.821(14) . ?
P6 C79 1.828(15) . ?
P7 C97 1.822(14) . ?
P7 C91 1.822(15) . ?
P8 C109 1.812(14) . ?
P8 C115 1.836(15) . ?
P8 C103 1.845(16) . ?
C1 C6 1.37(3) . ?
C1 C2 1.45(2) . ?
C2 C3 1.38(3) . ?
C2 H2 0.9500 . ?
C3 C4 1.19(5) . ?
C3 H3 0.9500 . ?
C4 C5 1.46(5) . ?
C4 H4 0.9500 . ?
C5 C6 1.37(3) . ?
C5 H5 0.9500 . ?
C6 H6 0.9500 . ?
C7 C8 1.35(3) . ?
C7 C12 1.35(3) . ?
C8 C9 1.35(3) . ?
C8 H8 0.9500 . ?
C9 C10 1.35(3) . ?
C9 H9 0.9500 . ?
C10 C11 1.49(3) . ?
C10 H10 0.9500 . ?
C11 C12 1.41(3) . ?
C11 H11 0.9500 . ?
C12 H12 0.9500 . ?
C13 C18 1.34(2) . ?
C13 C14 1.43(2) . ?
C14 C15 1.39(2) . ?
C14 H14 0.9500 . ?
C15 C16 1.34(3) . ?
C15 H15 0.9500 . ?
C16 C17 1.39(3) . ?
C16 H16 0.9500 . ?
C17 C18 1.35(3) . ?
C17 H17 0.9500 . ?
C18 H18 0.9500 . ?
C19 C20 1.39(2) . ?
C19 C24 1.40(2) . ?
C20 C21 1.37(2) . ?
C20 H20 0.9500 . ?
C21 C22 1.33(4) . ?
C21 H21 0.9500 . ?
C22 C23 1.32(4) . ?
C22 H22 0.9500 . ?
C23 C24 1.38(3) . ?
C23 H23 0.9500 . ?
C24 H24 0.9500 . ?
C25 C26 1.37(2) . ?
C25 C30 1.41(2) . ?
C26 C27 1.41(2) . ?
C26 H26 0.9500 . ?
C27 C28 1.42(3) . ?
C27 H27 0.9500 . ?
C28 C29 1.37(3) . ?
C28 H28 0.9500 . ?
C29 C30 1.39(2) . ?
C29 H29 0.9500 . ?
C30 H30 0.9500 . ?
C31 C36 1.38(2) . ?
C31 C32 1.40(2) . ?
C32 C33 1.40(2) . ?
C32 H32 0.9500 . ?
C33 C34 1.35(2) . ?
C33 H33 0.9500 . ?
C34 C35 1.34(3) . ?
C34 H34 0.9500 . ?
C35 C36 1.40(2) . ?
C35 H35 0.9500 . ?
C36 H36 0.9500 . ?
C37 C42 1.39(2) . ?
C37 C38 1.41(2) . ?
C38 C39 1.34(2) . ?
C38 H38 0.9500 . ?
C39 C40 1.37(3) . ?
C39 H39 0.9500 . ?
C40 C41 1.39(3) . ?
C40 H40 0.9500 . ?
C41 C42 1.34(2) . ?
C41 H41 0.9500 . ?
C42 H42 0.9500 . ?
C43 C48 1.37(2) . ?
C43 C44 1.400(19) . ?
C44 C45 1.36(2) . ?
C44 H44 0.9500 . ?
C45 C46 1.42(3) . ?
C45 H45 0.9500 . ?
C46 C47 1.40(3) . ?
C46 H46 0.9500 . ?
C47 C48 1.41(2) . ?
C47 H47 0.9500 . ?
C48 H48 0.9500 . ?
C49 C50 1.40(2) . ?
C49 C54 1.40(2) . ?
C50 C51 1.36(2) . ?
C50 H50 0.9500 . ?
C51 C52 1.38(3) . ?
C51 H51 0.9500 . ?
C52 C53 1.35(3) . ?
C52 H52 0.9500 . ?
C53 C54 1.37(2) . ?
C53 H53 0.9500 . ?
C54 H54 0.9500 . ?
C55 C60 1.38(2) . ?
C55 C56 1.44(2) . ?
C56 C57 1.35(2) . ?
C56 H56 0.9500 . ?
C57 C58 1.35(2) . ?
C57 H57 0.9500 . ?
C58 C59 1.37(2) . ?
C58 H58 0.9500 . ?
C59 C60 1.43(2) . ?
C59 H59 0.9500 . ?
C60 H60 0.9500 . ?
C61 C62 1.35(2) . ?
C61 C66 1.37(2) . ?
C62 C63 1.42(2) . ?
C62 H62 0.9500 . ?
C63 C64 1.33(3) . ?
C63 H63 0.9500 . ?
C64 C65 1.44(3) . ?
C64 H64 0.9500 . ?
C65 C66 1.41(2) . ?
C65 H65 0.9500 . ?
C66 H66 0.9500 . ?
C67 C72 1.392(19) . ?
C67 C68 1.41(2) . ?
C68 C69 1.41(2) . ?
C68 H68 0.9500 . ?
C69 C70 1.35(3) . ?
C69 H69 0.9500 . ?
C70 C71 1.41(3) . ?
C70 H70 0.9500 . ?
C71 C72 1.39(2) . ?
C71 H71 0.9500 . ?
C72 H72 0.9500 . ?
C73 C78 1.39(2) . ?
C73 C74 1.39(2) . ?
C74 C75 1.45(2) . ?
C74 H74 0.9500 . ?
C75 C76 1.38(2) . ?
C75 H75 0.9500 . ?
C76 C77 1.40(2) . ?
C76 H76 0.9500 . ?
C77 C78 1.41(2) . ?
C77 H77 0.9500 . ?
C78 H78 0.9500 . ?
C79 C84 1.39(2) . ?
C79 C80 1.40(2) . ?
C80 C81 1.40(2) . ?
C80 H80 0.9500 . ?
C81 C82 1.44(3) . ?
C81 H81 0.9500 . ?
C82 C83 1.39(3) . ?
C82 H82 0.9500 . ?
C83 C84 1.37(2) . ?
C83 H83 0.9500 . ?
C84 H84 0.9500 . ?
C85 C86 1.34(2) . ?
C85 C90 1.395(16) . ?
C86 C87 1.41(2) . ?
C86 H86 0.9500 . ?
C87 C88 1.39(2) . ?
C87 H87 0.9500 . ?
C88 C89 1.38(2) . ?
C88 H88 0.9500 . ?
C89 C90 1.41(2) . ?
C89 H89 0.9500 . ?
C90 H90 0.9500 . ?
C91 C92 1.37(2) . ?
C91 C96 1.399(19) . ?
C92 C93 1.40(2) . ?
C92 H92 0.9500 . ?
C93 C94 1.36(2) . ?
C93 H93 0.9500 . ?
C94 C95 1.41(3) . ?
C94 H94 0.9500 . ?
C95 C96 1.33(2) . ?
C95 H95 0.9500 . ?
C96 H96 0.9500 . ?
C97 C98 1.36(2) . ?
C97 C102 1.42(2) . ?
C98 C99 1.40(2) . ?
C98 H98 0.9500 . ?
C99 C100 1.40(2) . ?
C99 H99 0.9500 . ?
C100 C101 1.35(2) . ?
C100 H100 0.9500 . ?
C101 C102 1.373(18) . ?
C101 H101 0.9500 . ?
C102 H102 0.9500 . ?
C103 C104 1.37(2) . ?
C103 C108 1.38(2) . ?
C104 C105 1.43(3) . ?
C104 H104 0.9500 . ?
C105 C106 1.35(3) . ?
C105 H105 0.9500 . ?
C106 C107 1.36(3) . ?
C106 H106 0.9500 . ?
C107 C108 1.39(3) . ?
C107 H107 0.9500 . ?
C108 H108 0.9500 . ?
C109 C114 1.38(2) . ?
C109 C110 1.40(2) . ?
C110 C111 1.39(2) . ?
C110 H110 0.9500 . ?
C111 C112 1.33(3) . ?
C111 H111 0.9500 . ?
C112 C113 1.36(2) . ?
C112 H112 0.9500 . ?
C113 C114 1.42(2) . ?
C113 H113 0.9500 . ?
C114 H114 0.9500 . ?
C115 C120 1.39(3) . ?
C115 C116 1.39(3) . ?
C116 C117 1.34(3) . ?
C116 H116 0.9500 . ?
C117 C118 1.35(3) . ?
C117 H117 0.9500 . ?
C118 C119 1.41(3) . ?
C118 H118 0.9500 . ?
C119 C120 1.42(3) . ?
C119 H119 0.9500 . ?
C120 H120 0.9500 . ?
Cl4 C121 1.53(3) . ?
Cl3 C121 1.89(3) . ?
Cl8 C122 1.764(18) . ?
Cl7 C122 1.75(2) . ?
Cl6 C123 1.79(4) . ?
Cl5 C123 1.77(4) . ?
C121 H12A 0.9900 . ?
C121 H12B 0.9900 . ?
C122 H12C 0.9900 . ?
C122 H12D 0.9900 . ?
C123 H12E 0.9900 . ?
C123 H12F 0.9900 . ?
Cl1 C124 1.978(17) . ?
C124 C125 1.3900 . ?
C124 C129 1.3900 . ?
C125 C126 1.3900 . ?
C125 H125 0.9500 . ?
C126 C127 1.3900 . ?
C126 H126 0.9500 . ?
C127 C128 1.3900 . ?
C127 H127 0.9500 . ?
C128 C129 1.3900 . ?
C128 H128 0.9500 . ?
C129 H129 0.9500 . ?

loop_
_geom_torsion_atom_site_label_1
_geom_torsion_atom_site_label_2
_geom_torsion_atom_site_label_3
_geom_torsion_atom_site_label_4
_geom_torsion
_geom_torsion_site_symmetry_1
_geom_torsion_site_symmetry_2
_geom_torsion_site_symmetry_3
_geom_torsion_site_symmetry_4
_geom_torsion_publ_flag
P1 Pt1 I1 Pt2 -146.8(4) . . . . ?
P2 Pt1 I1 Pt2 -29.76(10) . . . . ?
I3 Pt1 I1 Pt2 135.75(7) . . . . ?
P2 Pt2 I1 Pt1 30.17(10) . . . . ?
P3 Pt2 I1 Pt1 160.4(4) . . . . ?
I2 Pt2 I1 Pt1 -138.80(5) . . . . ?
P4 Pt3 I2 Pt2 -150.9(5) . . . . ?
P3 Pt3 I2 Pt2 -34.55(10) . . . . ?
X1A Pt3 I2 Pt2 135.40(9) . . . . ?
X1B Pt3 I2 Pt2 135.40(9) . . . . ?
P2 Pt2 I2 Pt3 170.2(4) . . . . ?
P3 Pt2 I2 Pt3 34.60(10) . . . . ?
I1 Pt2 I2 Pt3 -132.95(5) . . . . ?
P5 Pt4 I4 Pt5 -149.1(6) . . . . ?
P6 Pt4 I4 Pt5 -20.63(9) . . . . ?
X2A Pt4 I4 Pt5 152.00(7) . . . . ?
X2B Pt4 I4 Pt5 152.00(7) . . . . ?
P7 Pt5 I4 Pt4 171.8(5) . . . . ?
P6 Pt5 I4 Pt4 20.59(9) . . . . ?
I5 Pt5 I4 Pt4 -151.09(4) . . . . ?
P8 Pt6 I5 Pt5 -110(3) . . . . ?
P7 Pt6 I5 Pt5 -30.46(10) . . . . ?
I6 Pt6 I5 Pt5 144.16(6) . . . . ?
P7 Pt5 I5 Pt6 30.90(10) . . . . ?
P6 Pt5 I5 Pt6 167.9(5) . . . . ?
I4 Pt5 I5 Pt6 -142.34(5) . . . . ?
P2 Pt1 P1 C7 -27.9(6) . . . . ?
I3 Pt1 P1 C7 164.4(6) . . . . ?
I1 Pt1 P1 C7 86.9(7) . . . . ?
P2 Pt1 P1 C13 98.8(6) . . . . ?
I3 Pt1 P1 C13 -68.9(6) . . . . ?
I1 Pt1 P1 C13 -146.4(6) . . . . ?
P2 Pt1 P1 C1 -141.4(5) . . . . ?
I3 Pt1 P1 C1 50.9(5) . . . . ?
I1 Pt1 P1 C1 -26.6(7) . . . . ?
P3 Pt2 P2 C25 36.7(5) . . . . ?
I1 Pt2 P2 C25 -154.5(5) . . . . ?
I2 Pt2 P2 C25 -97.0(7) . . . . ?
P3 Pt2 P2 C19 -85.3(5) . . . . ?
I1 Pt2 P2 C19 83.5(5) . . . . ?
I2 Pt2 P2 C19 141.1(6) . . . . ?
P3 Pt2 P2 Pt1 155.97(13) . . . . ?
I1 Pt2 P2 Pt1 -35.27(10) . . . . ?
I2 Pt2 P2 Pt1 22.3(5) . . . . ?
P1 Pt1 P2 C25 -38.4(6) . . . . ?
I3 Pt1 P2 C25 94.1(7) . . . . ?
I1 Pt1 P2 C25 154.1(6) . . . . ?
P1 Pt1 P2 C19 84.0(6) . . . . ?
I3 Pt1 P2 C19 -143.5(6) . . . . ?
I1 Pt1 P2 C19 -83.5(6) . . . . ?
P1 Pt1 P2 Pt2 -157.07(14) . . . . ?
I3 Pt1 P2 Pt2 -24.6(5) . . . . ?
I1 Pt1 P2 Pt2 35.45(10) . . . . ?
P2 Pt2 P3 C31 28.1(5) . . . . ?
I1 Pt2 P3 C31 -99.8(6) . . . . ?
I2 Pt2 P3 C31 -161.4(5) . . . . ?
P2 Pt2 P3 C37 -94.9(5) . . . . ?
I1 Pt2 P3 C37 137.1(6) . . . . ?
I2 Pt2 P3 C37 75.6(5) . . . . ?
P2 Pt2 P3 Pt3 149.11(12) . . . . ?
I1 Pt2 P3 Pt3 21.2(4) . . . . ?
I2 Pt2 P3 Pt3 -40.40(9) . . . . ?
P4 Pt3 P3 C31 -31.6(5) . . . . ?
X1A Pt3 P3 C31 116.8(6) . . . . ?
X1B Pt3 P3 C31 116.8(6) . . . . ?
I2 Pt3 P3 C31 159.4(5) . . . . ?
P4 Pt3 P3 C37 92.1(5) . . . . ?
X1A Pt3 P3 C37 -119.5(6) . . . . ?
X1B Pt3 P3 C37 -119.5(6) . . . . ?
I2 Pt3 P3 C37 -76.9(5) . . . . ?
P4 Pt3 P3 Pt2 -150.41(12) . . . . ?
X1A Pt3 P3 Pt2 -2.0(5) . . . . ?
X1B Pt3 P3 Pt2 -2.0(5) . . . . ?
I2 Pt3 P3 Pt2 40.60(9) . . . . ?
P3 Pt3 P4 C43 -22.1(5) . . . . ?
X1A Pt3 P4 C43 165.6(5) . . . . ?
X1B Pt3 P4 C43 165.6(5) . . . . ?
I2 Pt3 P4 C43 92.4(7) . . . . ?
P3 Pt3 P4 C49 102.1(5) . . . . ?
X1A Pt3 P4 C49 -70.1(5) . . . . ?
X1B Pt3 P4 C49 -70.1(5) . . . . ?
I2 Pt3 P4 C49 -143.3(6) . . . . ?
P3 Pt3 P4 C55 -142.1(5) . . . . ?
X1A Pt3 P4 C55 45.7(5) . . . . ?
X1B Pt3 P4 C55 45.7(5) . . . . ?
I2 Pt3 P4 C55 -27.5(7) . . . . ?
P6 Pt4 P5 C73 -20.8(6) . . . . ?
X2A Pt4 P5 C73 165.2(6) . . . . ?
X2B Pt4 P5 C73 165.2(6) . . . . ?
I4 Pt4 P5 C73 106.6(8) . . . . ?
P6 Pt4 P5 C67 105.2(5) . . . . ?
X2A Pt4 P5 C67 -68.9(5) . . . . ?
X2B Pt4 P5 C67 -68.9(5) . . . . ?
I4 Pt4 P5 C67 -127.4(7) . . . . ?
P6 Pt4 P5 C61 -136.6(5) . . . . ?
X2A Pt4 P5 C61 49.3(5) . . . . ?
X2B Pt4 P5 C61 49.3(5) . . . . ?
I4 Pt4 P5 C61 -9.3(9) . . . . ?
P5 Pt4 P6 C85 76.7(5) . . . . ?
X2A Pt4 P6 C85 -130.6(6) . . . . ?
X2B Pt4 P6 C85 -130.6(6) . . . . ?
I4 Pt4 P6 C85 -96.2(4) . . . . ?
P5 Pt4 P6 C79 -43.6(5) . . . . ?
X2A Pt4 P6 C79 109.1(7) . . . . ?
X2B Pt4 P6 C79 109.1(7) . . . . ?
I4 Pt4 P6 C79 143.5(5) . . . . ?
P5 Pt4 P6 Pt5 -162.61(13) . . . . ?
X2A Pt4 P6 Pt5 -9.9(6) . . . . ?
X2B Pt4 P6 Pt5 -9.9(6) . . . . ?
I4 Pt4 P6 Pt5 24.51(11) . . . . ?
P7 Pt5 P6 C85 -82.0(5) . . . . ?
I4 Pt5 P6 C85 92.4(5) . . . . ?
I5 Pt5 P6 C85 142.6(6) . . . . ?
P7 Pt5 P6 C79 41.9(5) . . . . ?
I4 Pt5 P6 C79 -143.6(5) . . . . ?
I5 Pt5 P6 C79 -93.5(7) . . . . ?
P7 Pt5 P6 Pt4 161.18(14) . . . . ?
I4 Pt5 P6 Pt4 -24.38(11) . . . . ?
I5 Pt5 P6 Pt4 25.8(6) . . . . ?
P6 Pt5 P7 C97 26.7(6) . . . . ?
I4 Pt5 P7 C97 -123.4(7) . . . . ?
I5 Pt5 P7 C97 -161.0(6) . . . . ?
P6 Pt5 P7 C91 -91.3(5) . . . . ?
I4 Pt5 P7 C91 118.6(6) . . . . ?
I5 Pt5 P7 C91 81.0(5) . . . . ?
P6 Pt5 P7 Pt6 151.49(12) . . . . ?
I4 Pt5 P7 Pt6 1.4(6) . . . . ?
I5 Pt5 P7 Pt6 -36.21(10) . . . . ?
P8 Pt6 P7 C97 -22.6(6) . . . . ?
I6 Pt6 P7 C97 132.1(6) . . . . ?
I5 Pt6 P7 C97 159.3(5) . . . . ?
P8 Pt6 P7 C91 98.4(5) . . . . ?
I6 Pt6 P7 C91 -106.9(7) . . . . ?
I5 Pt6 P7 C91 -79.7(5) . . . . ?
P8 Pt6 P7 Pt5 -145.37(13) . . . . ?
I6 Pt6 P7 Pt5 9.3(6) . . . . ?
I5 Pt6 P7 Pt5 36.52(10) . . . . ?
P7 Pt6 P8 C109 78.5(5) . . . . ?
I6 Pt6 P8 C109 -96.5(5) . . . . ?
I5 Pt6 P8 C109 158(3) . . . . ?
P7 Pt6 P8 C115 -163.7(7) . . . . ?
I6 Pt6 P8 C115 21.3(7) . . . . ?
I5 Pt6 P8 C115 -84(3) . . . . ?
P7 Pt6 P8 C103 -44.6(6) . . . . ?
I6 Pt6 P8 C103 140.5(6) . . . . ?
I5 Pt6 P8 C103 35(3) . . . . ?
C7 P1 C1 C6 -84.5(16) . . . . ?
C13 P1 C1 C6 166.0(15) . . . . ?
Pt1 P1 C1 C6 40.4(16) . . . . ?
C7 P1 C1 C2 98.3(16) . . . . ?
C13 P1 C1 C2 -11.2(17) . . . . ?
Pt1 P1 C1 C2 -136.7(14) . . . . ?
C6 C1 C2 C3 4(3) . . . . ?
P1 C1 C2 C3 -178.9(17) . . . . ?
C1 C2 C3 C4 3(4) . . . . ?
C2 C3 C4 C5 -9(5) . . . . ?
C3 C4 C5 C6 9(4) . . . . ?
C2 C1 C6 C5 -3(3) . . . . ?
P1 C1 C6 C5 179.3(16) . . . . ?
C4 C5 C6 C1 -2(3) . . . . ?
C13 P1 C7 C8 144.4(18) . . . . ?
C1 P1 C7 C8 32.9(19) . . . . ?
Pt1 P1 C7 C8 -83.5(18) . . . . ?
C13 P1 C7 C12 -34.6(16) . . . . ?
C1 P1 C7 C12 -146.1(14) . . . . ?
Pt1 P1 C7 C12 97.4(14) . . . . ?
C12 C7 C8 C9 -1(4) . . . . ?
P1 C7 C8 C9 180(2) . . . . ?
C7 C8 C9 C10 0(5) . . . . ?
C8 C9 C10 C11 -1(4) . . . . ?
C9 C10 C11 C12 2(4) . . . . ?
C8 C7 C12 C11 3(3) . . . . ?
P1 C7 C12 C11 -177.7(15) . . . . ?
C10 C11 C12 C7 -4(3) . . . . ?
C7 P1 C13 C18 -39.8(18) . . . . ?
C1 P1 C13 C18 67.4(18) . . . . ?
Pt1 P1 C13 C18 -173.2(14) . . . . ?
C7 P1 C13 C14 136.0(13) . . . . ?
C1 P1 C13 C14 -116.8(14) . . . . ?
Pt1 P1 C13 C14 2.6(15) . . . . ?
C18 C13 C14 C15 1(3) . . . . ?
P1 C13 C14 C15 -175.0(14) . . . . ?
C13 C14 C15 C16 0(3) . . . . ?
C14 C15 C16 C17 -1(3) . . . . ?
C15 C16 C17 C18 2(3) . . . . ?
C14 C13 C18 C17 0(3) . . . . ?
P1 C13 C18 C17 175.7(17) . . . . ?
C16 C17 C18 C13 -1(3) . . . . ?
C25 P2 C19 C20 40.8(15) . . . . ?
Pt2 P2 C19 C20 166.1(11) . . . . ?
Pt1 P2 C19 C20 -85.4(13) . . . . ?
C25 P2 C19 C24 -142.8(12) . . . . ?
Pt2 P2 C19 C24 -17.4(14) . . . . ?
Pt1 P2 C19 C24 91.1(12) . . . . ?
C24 C19 C20 C21 2(2) . . . . ?
P2 C19 C20 C21 178.2(14) . . . . ?
C19 C20 C21 C22 -1(3) . . . . ?
C20 C21 C22 C23 -1(3) . . . . ?
C21 C22 C23 C24 2(3) . . . . ?
C22 C23 C24 C19 -1(3) . . . . ?
C20 C19 C24 C23 -1(2) . . . . ?
P2 C19 C24 C23 -177.5(13) . . . . ?
C19 P2 C25 C26 19.7(15) . . . . ?
Pt2 P2 C25 C26 -105.9(13) . . . . ?
Pt1 P2 C25 C26 145.6(12) . . . . ?
C19 P2 C25 C30 -162.6(12) . . . . ?
Pt2 P2 C25 C30 71.9(12) . . . . ?
Pt1 P2 C25 C30 -36.7(13) . . . . ?
C30 C25 C26 C27 1(2) . . . . ?
P2 C25 C26 C27 178.9(13) . . . . ?
C25 C26 C27 C28 1(3) . . . . ?
C26 C27 C28 C29 -3(3) . . . . ?
C27 C28 C29 C30 3(3) . . . . ?
C28 C29 C30 C25 0(3) . . . . ?
C26 C25 C30 C29 -2(2) . . . . ?
P2 C25 C30 C29 -179.8(13) . . . . ?
C37 P3 C31 C36 -11.5(15) . . . . ?
Pt2 P3 C31 C36 -138.7(12) . . . . ?
Pt3 P3 C31 C36 115.2(13) . . . . ?
C37 P3 C31 C32 172.3(11) . . . . ?
Pt2 P3 C31 C32 45.1(12) . . . . ?
Pt3 P3 C31 C32 -61.0(12) . . . . ?
C36 C31 C32 C33 3(2) . . . . ?
P3 C31 C32 C33 179.7(12) . . . . ?
C31 C32 C33 C34 1(2) . . . . ?
C32 C33 C34 C35 -3(3) . . . . ?
C33 C34 C35 C36 2(3) . . . . ?
C32 C31 C36 C35 -4(2) . . . . ?
P3 C31 C36 C35 179.4(12) . . . . ?
C34 C35 C36 C31 2(3) . . . . ?
C31 P3 C37 C42 -47.9(13) . . . . ?
Pt2 P3 C37 C42 79.3(12) . . . . ?
Pt3 P3 C37 C42 -177.3(11) . . . . ?
C31 P3 C37 C38 131.9(11) . . . . ?
Pt2 P3 C37 C38 -100.9(11) . . . . ?
Pt3 P3 C37 C38 2.6(12) . . . . ?
C42 C37 C38 C39 0(2) . . . . ?
P3 C37 C38 C39 -179.8(12) . . . . ?
C37 C38 C39 C40 1(2) . . . . ?
C38 C39 C40 C41 -2(3) . . . . ?
C39 C40 C41 C42 2(3) . . . . ?
C40 C41 C42 C37 -1(2) . . . . ?
C38 C37 C42 C41 0(2) . . . . ?
P3 C37 C42 C41 -179.8(12) . . . . ?
C49 P4 C43 C48 -178.1(11) . . . . ?
C55 P4 C43 C48 72.1(12) . . . . ?
Pt3 P4 C43 C48 -50.5(13) . . . . ?
C49 P4 C43 C44 4.8(14) . . . . ?
C55 P4 C43 C44 -104.9(13) . . . . ?
Pt3 P4 C43 C44 132.4(11) . . . . ?
C48 C43 C44 C45 0(2) . . . . ?
P4 C43 C44 C45 177.1(12) . . . . ?
C43 C44 C45 C46 -1(2) . . . . ?
C44 C45 C46 C47 2(2) . . . . ?
C45 C46 C47 C48 -2(2) . . . . ?
C44 C43 C48 C47 -1(2) . . . . ?
P4 C43 C48 C47 -177.7(11) . . . . ?
C46 C47 C48 C43 2(2) . . . . ?
C43 P4 C49 C50 103.9(12) . . . . ?
C55 P4 C49 C50 -145.6(12) . . . . ?
Pt3 P4 C49 C50 -26.1(13) . . . . ?
C43 P4 C49 C54 -71.5(13) . . . . ?
C55 P4 C49 C54 39.0(13) . . . . ?
Pt3 P4 C49 C54 158.5(11) . . . . ?
C54 C49 C50 C51 -1(2) . . . . ?
P4 C49 C50 C51 -176.1(12) . . . . ?
C49 C50 C51 C52 -2(3) . . . . ?
C50 C51 C52 C53 4(3) . . . . ?
C51 C52 C53 C54 -3(3) . . . . ?
C52 C53 C54 C49 0(3) . . . . ?
C50 C49 C54 C53 2(2) . . . . ?
P4 C49 C54 C53 177.1(13) . . . . ?
C43 P4 C55 C60 -41.7(14) . . . . ?
C49 P4 C55 C60 -153.2(12) . . . . ?
Pt3 P4 C55 C60 85.3(12) . . . . ?
C43 P4 C55 C56 146.3(12) . . . . ?
C49 P4 C55 C56 34.7(13) . . . . ?
Pt3 P4 C55 C56 -86.8(12) . . . . ?
C60 C55 C56 C57 3(2) . . . . ?
P4 C55 C56 C57 174.9(12) . . . . ?
C55 C56 C57 C58 -1(2) . . . . ?
C56 C57 C58 C59 2(3) . . . . ?
C57 C58 C59 C60 -4(3) . . . . ?
C56 C55 C60 C59 -5(2) . . . . ?
P4 C55 C60 C59 -177.4(12) . . . . ?
C58 C59 C60 C55 6(2) . . . . ?
C73 P5 C61 C62 -91.9(12) . . . . ?
C67 P5 C61 C62 157.8(12) . . . . ?
Pt4 P5 C61 C62 36.1(13) . . . . ?
C73 P5 C61 C66 83.6(13) . . . . ?
C67 P5 C61 C66 -26.7(13) . . . . ?
Pt4 P5 C61 C66 -148.4(11) . . . . ?
C66 C61 C62 C63 -1(2) . . . . ?
P5 C61 C62 C63 174.3(13) . . . . ?
C61 C62 C63 C64 5(3) . . . . ?
C62 C63 C64 C65 -4(3) . . . . ?
C63 C64 C65 C66 0(3) . . . . ?
C62 C61 C66 C65 -3(2) . . . . ?
P5 C61 C66 C65 -178.4(11) . . . . ?
C64 C65 C66 C61 4(2) . . . . ?
C73 P5 C67 C72 145.8(13) . . . . ?
C61 P5 C67 C72 -106.3(13) . . . . ?
Pt4 P5 C67 C72 11.8(15) . . . . ?
C73 P5 C67 C68 -35.7(14) . . . . ?
C61 P5 C67 C68 72.2(14) . . . . ?
Pt4 P5 C67 C68 -169.8(11) . . . . ?
C72 C67 C68 C69 0(2) . . . . ?
P5 C67 C68 C69 -178.0(13) . . . . ?
C67 C68 C69 C70 -1(3) . . . . ?
C68 C69 C70 C71 0(3) . . . . ?
C69 C70 C71 C72 0(3) . . . . ?
C68 C67 C72 C71 0(3) . . . . ?
P5 C67 C72 C71 178.7(14) . . . . ?
C70 C71 C72 C67 -1(3) . . . . ?
C67 P5 C73 C78 136.1(11) . . . . ?
C61 P5 C73 C78 24.2(12) . . . . ?
Pt4 P5 C73 C78 -94.4(11) . . . . ?
C67 P5 C73 C74 -38.7(13) . . . . ?
C61 P5 C73 C74 -150.7(12) . . . . ?
Pt4 P5 C73 C74 90.7(12) . . . . ?
C78 C73 C74 C75 6(2) . . . . ?
P5 C73 C74 C75 -179.0(11) . . . . ?
C73 C74 C75 C76 -3(2) . . . . ?
C74 C75 C76 C77 1(2) . . . . ?
C75 C76 C77 C78 -1(2) . . . . ?
C74 C73 C78 C77 -6(2) . . . . ?
P5 C73 C78 C77 178.7(11) . . . . ?
C76 C77 C78 C73 4(2) . . . . ?
C85 P6 C79 C84 28.4(15) . . . . ?
Pt4 P6 C79 C84 149.0(12) . . . . ?
Pt5 P6 C79 C84 -98.7(13) . . . . ?
C85 P6 C79 C80 -156.9(11) . . . . ?
Pt4 P6 C79 C80 -36.4(13) . . . . ?
Pt5 P6 C79 C80 76.0(12) . . . . ?
C84 C79 C80 C81 -4(2) . . . . ?
P6 C79 C80 C81 -178.7(13) . . . . ?
C79 C80 C81 C82 3(3) . . . . ?
C80 C81 C82 C83 -2(3) . . . . ?
C81 C82 C83 C84 3(3) . . . . ?
C82 C83 C84 C79 -4(2) . . . . ?
C80 C79 C84 C83 4(2) . . . . ?
P6 C79 C84 C83 178.6(12) . . . . ?
C79 P6 C85 C86 -156.0(12) . . . . ?
Pt4 P6 C85 C86 81.5(12) . . . . ?
Pt5 P6 C85 C86 -30.4(13) . . . . ?
C79 P6 C85 C90 27.7(14) . . . . ?
Pt4 P6 C85 C90 -94.7(12) . . . . ?
Pt5 P6 C85 C90 153.3(11) . . . . ?
C90 C85 C86 C87 0(2) . . . . ?
P6 C85 C86 C87 -176.4(14) . . . . ?
C85 C86 C87 C88 0(3) . . . . ?
C86 C87 C88 C89 -1(3) . . . . ?
C87 C88 C89 C90 1(3) . . . . ?
C86 C85 C90 C89 0(2) . . . . ?
P6 C85 C90 C89 176.4(12) . . . . ?
C88 C89 C90 C85 -1(2) . . . . ?
C97 P7 C91 C92 -41.7(14) . . . . ?
Pt5 P7 C91 C92 82.4(13) . . . . ?
Pt6 P7 C91 C92 -170.1(11) . . . . ?
C97 P7 C91 C96 136.1(13) . . . . ?
Pt5 P7 C91 C96 -99.8(12) . . . . ?
Pt6 P7 C91 C96 7.7(14) . . . . ?
C96 C91 C92 C93 0(2) . . . . ?
P7 C91 C92 C93 178.1(14) . . . . ?
C91 C92 C93 C94 -3(3) . . . . ?
C92 C93 C94 C95 4(3) . . . . ?
C93 C94 C95 C96 -2(3) . . . . ?
C94 C95 C96 C91 -1(3) . . . . ?
C92 C91 C96 C95 2(2) . . . . ?
P7 C91 C96 C95 -176.4(13) . . . . ?
C91 P7 C97 C98 -20.2(16) . . . . ?
Pt5 P7 C97 C98 -141.9(13) . . . . ?
Pt6 P7 C97 C98 104.9(14) . . . . ?
C91 P7 C97 C102 161.8(11) . . . . ?
Pt5 P7 C97 C102 40.1(13) . . . . ?
Pt6 P7 C97 C102 -73.1(12) . . . . ?
C102 C97 C98 C99 -4(2) . . . . ?
P7 C97 C98 C99 178.4(14) . . . . ?
C97 C98 C99 C100 2(3) . . . . ?
C98 C99 C100 C101 0(3) . . . . ?
C99 C100 C101 C102 -1(3) . . . . ?
C100 C101 C102 C97 -1(2) . . . . ?
C98 C97 C102 C101 3(2) . . . . ?
P7 C97 C102 C101 -178.9(12) . . . . ?
C109 P8 C103 C104 -164.1(13) . . . . ?
C115 P8 C103 C104 85.8(14) . . . . ?
Pt6 P8 C103 C104 -40.9(14) . . . . ?
C109 P8 C103 C108 19.5(18) . . . . ?
C115 P8 C103 C108 -90.6(17) . . . . ?
Pt6 P8 C103 C108 142.7(15) . . . . ?
C108 C103 C104 C105 -1(3) . . . . ?
P8 C103 C104 C105 -177.5(16) . . . . ?
C103 C104 C105 C106 3(4) . . . . ?
C104 C105 C106 C107 0(4) . . . . ?
C105 C106 C107 C108 -4(4) . . . . ?
C104 C103 C108 C107 -3(3) . . . . ?
P8 C103 C108 C107 173.4(16) . . . . ?
C106 C107 C108 C103 5(4) . . . . ?
C115 P8 C109 C114 -118.9(12) . . . . ?
C103 P8 C109 C114 130.7(12) . . . . ?
Pt6 P8 C109 C114 6.9(13) . . . . ?
C115 P8 C109 C110 56.5(14) . . . . ?
C103 P8 C109 C110 -54.0(15) . . . . ?
Pt6 P8 C109 C110 -177.7(12) . . . . ?
C114 C109 C110 C111 -5(3) . . . . ?
P8 C109 C110 C111 179.9(15) . . . . ?
C109 C110 C111 C112 1(3) . . . . ?
C110 C111 C112 C113 3(3) . . . . ?
C111 C112 C113 C114 -3(3) . . . . ?
C110 C109 C114 C113 5(2) . . . . ?
P8 C109 C114 C113 -180.0(11) . . . . ?
C112 C113 C114 C109 -1(2) . . . . ?
C109 P8 C115 C120 34.1(18) . . . . ?
C103 P8 C115 C120 149.3(17) . . . . ?
Pt6 P8 C115 C120 -87.5(17) . . . . ?
C109 P8 C115 C116 -146.3(16) . . . . ?
C103 P8 C115 C116 -31.1(18) . . . . ?
Pt6 P8 C115 C116 92.1(16) . . . . ?
C120 C115 C116 C117 0(3) . . . . ?
P8 C115 C116 C117 -179.9(19) . . . . ?
C115 C116 C117 C118 2(4) . . . . ?
C116 C117 C118 C119 -6(4) . . . . ?
C117 C118 C119 C120 9(4) . . . . ?
C116 C115 C120 C119 3(3) . . . . ?
P8 C115 C120 C119 -177.1(19) . . . . ?
C118 C119 C120 C115 -8(4) . . . . ?
C129 C124 C125 C126 0.0 . . . . ?
Cl1 C124 C125 C126 150.9(4) . . . . ?
C124 C125 C126 C127 0.0 . . . . ?
C125 C126 C127 C128 0.0 . . . . ?
C126 C127 C128 C129 0.0 . . . . ?
C127 C128 C129 C124 0.0 . . . . ?
C125 C124 C129 C128 0.0 . . . . ?
Cl1 C124 C129 C128 -151.6(4) . . . . ?
